data_1549199
loop_
_publ_author_name
'Singh, Alok Kumar'
'Pandey, Gajanan'
'Singh, Kaman'
'Kumar, Abhinav'
'Trivedi, Manoj'
'Singh, Vikram'

_publ_section_title
;
 A ternary Fe(ii)-terpyridyl complex-based single platform for reversible
 multiple-ion recognition.
;
_journal_issue 18
_journal_name_full 'Dalton transactions (Cambridge, England : 2003)'
_journal_page_first 6386
_journal_page_last 6393
_journal_paper_doi 10.1039/c8dt00539g
_journal_volume 47
_journal_year 2018
_chemical_formula_moiety 'C96 H76 Fe4 K4 N24 O11'
_chemical_formula_sum 'C96 H76 Fe4 K4 N24 O11'
_chemical_formula_weight 2121.60
_space_group_crystal_system monoclinic
_space_group_IT_number 4
_space_group_name_Hall 'P 2yb'
_space_group_name_H-M_alt 'P 1 21 1'
_symmetry_space_group_name_Hall 'P 2yb'
_symmetry_space_group_name_H-M 'P 1 21 1'
_atom_sites_solution_hydrogens mixed
_audit_creation_method SHELXL-2013
_audit_update_record
;
2018-03-18 deposited with the CCDC.
2018-04-04 downloaded from the CCDC.
;
_cell_angle_alpha 90
_cell_angle_beta 103.41(3)
_cell_angle_gamma 90
_cell_formula_units_Z 2
_cell_length_a 13.003(3)
_cell_length_b 26.767(5)
_cell_length_c 14.013(3)
_cell_measurement_reflns_used 5982
_cell_measurement_temperature 293(2)
_cell_measurement_theta_max 20.5420
_cell_measurement_theta_min 3.0390
_cell_volume 4744.3(18)
_computing_cell_refinement
;
CrysAlisPro, Agilent Technologies,
Version 1.171.34.49 (release 20-01-2011 CrysAlis171 .NET)
(compiled Jan 20 2011,15:58:25)
;
_computing_data_collection
;
CrysAlisPro, Agilent Technologies,
Version 1.171.34.49 (release 20-01-2011 CrysAlis171 .NET)
(compiled Jan 20 2011,15:58:25)
;
_computing_data_reduction
;
CrysAlisPro, Agilent Technologies,
Version 1.171.34.49 (release 20-01-2011 CrysAlis171 .NET)
(compiled Jan 20 2011,15:58:25)
;
_computing_molecular_graphics
;
O. V. Dolomanov, L. J. Bourhis, R. J. Gildea, J. A. K. Howard and H. Puschmann,
OLEX2: a complete structure solution, refinement and analysis program.
J. Appl. Cryst. (2009). 42, 339-341.
;
_computing_publication_material
;
O. V. Dolomanov, L. J. Bourhis, R. J. Gildea, J. A. K. Howard and H. Puschmann,
OLEX2: a complete structure solution, refinement and analysis program.
J. Appl. Cryst. (2009). 42, 339-341.
;
_computing_structure_refinement 'SHELXL-2013 (Sheldrick, 2013)'
_computing_structure_solution 'SHELXS-97 (Sheldrick, 2008)'
_diffrn_ambient_temperature 293(2)
_diffrn_detector_area_resol_mean 15.9853
_diffrn_measured_fraction_theta_full 0.998
_diffrn_measured_fraction_theta_max 0.883
_diffrn_measurement_device_type 'Xcalibur, Sapphire3'
_diffrn_measurement_method '\w scans'
_diffrn_radiation_type MoK\a
_diffrn_radiation_wavelength 0.71073
_diffrn_reflns_av_R_equivalents 0.0910
_diffrn_reflns_av_unetI/netI 0.1848
_diffrn_reflns_Laue_measured_fraction_full 0.998
_diffrn_reflns_Laue_measured_fraction_max 0.883
_diffrn_reflns_limit_h_max 15
_diffrn_reflns_limit_h_min -17
_diffrn_reflns_limit_k_max 35
_diffrn_reflns_limit_k_min -36
_diffrn_reflns_limit_l_max 19
_diffrn_reflns_limit_l_min -19
_diffrn_reflns_number 46805
_diffrn_reflns_point_group_measured_fraction_full 0.999
_diffrn_reflns_point_group_measured_fraction_max 0.883
_diffrn_reflns_theta_full 25.242
_diffrn_reflns_theta_max 29.432
_diffrn_reflns_theta_min 2.874
_diffrn_source 'Enhance (Mo) X-ray Source'
_exptl_absorpt_coefficient_mu 0.849
_exptl_absorpt_correction_T_max 1.00000
_exptl_absorpt_correction_T_min 0.68293
_exptl_absorpt_correction_type multi-scan
_exptl_absorpt_process_details
;
CrysAlisPro, Agilent Technologies,
Version 1.171.36.32 (release 02-08-2013 CrysAlis171 .NET)
(compiled Aug  2 2013,16:46:58)
Empirical absorption correction using spherical harmonics,
 implemented in SCALE3 ABSPACK scaling algorithm.
;
_exptl_crystal_colour Red
_exptl_crystal_density_diffrn 1.485
_exptl_crystal_description Block
_exptl_crystal_F_000 2176
_exptl_crystal_size_max 0.30
_exptl_crystal_size_mid 0.20
_exptl_crystal_size_min 0.10
_refine_diff_density_max 0.829
_refine_diff_density_min -0.425
_refine_diff_density_rms 0.077
_refine_ls_abs_structure_details
;
 Refined as an inversion twin.
;
_refine_ls_abs_structure_Flack 0.31(2)
_refine_ls_extinction_method none
_refine_ls_goodness_of_fit_ref 1.001
_refine_ls_hydrogen_treatment constr
_refine_ls_matrix_type full
_refine_ls_number_parameters 1257
_refine_ls_number_reflns 21999
_refine_ls_number_restraints 1
_refine_ls_restrained_S_all 1.001
_refine_ls_R_factor_all 0.1767
_refine_ls_R_factor_gt 0.0833
_refine_ls_shift/su_max 0.000
_refine_ls_shift/su_mean 0.000
_refine_ls_structure_factor_coef Fsqd
_refine_ls_weighting_details 'w=1/[\s^2^(Fo^2^)+(0.0146P)^2^] where P=(Fo^2^+2Fc^2^)/3'
_refine_ls_weighting_scheme calc
_refine_ls_wR_factor_gt 0.1023
_refine_ls_wR_factor_ref 0.1404
_reflns_Friedel_coverage 0.960
_reflns_Friedel_fraction_full 0.999
_reflns_Friedel_fraction_max 0.883
_reflns_number_gt 10634
_reflns_number_total 21999
_reflns_threshold_expression 'I > 2\s(I)'
_cod_data_source_file c8dt00539g2.cif
_cod_data_source_block 4_a
_cod_depositor_comments 'Adding full bibliography for 1549199.cif.'
_cod_database_code 1549199
_shelx_space_group_comment
;
The symmetry employed for this shelxl refinement is uniquely defined
by the following loop, which should always be used as a source of
symmetry information in preference to the above space-group names.
They are only intended as comments.
;
_shelxl_version_number 2013-4

loop_
_space_group_symop_operation_xyz
'x, y, z'
'-x, y+1/2, -z'

loop_
_atom_site_label
_atom_site_type_symbol
_atom_site_fract_x
_atom_site_fract_y
_atom_site_fract_z
_atom_site_U_iso_or_equiv
_atom_site_adp_type
_atom_site_occupancy
_atom_site_site_symmetry_order
_atom_site_calc_flag
_atom_site_refinement_flags_posn
_atom_site_refinement_flags_adp
_atom_site_refinement_flags_occupancy
_atom_site_disorder_assembly
_atom_site_disorder_group
Fe1 Fe 0.59589(12) 0.30187(6) 0.77232(11) 0.0373(4) Uani 1 1 d . . . . .
N1 N 0.7391(7) 0.3004(3) 0.7438(6) 0.037(2) Uani 1 1 d . . . . .
N2 N 0.6789(6) 0.3008(3) 0.9011(6) 0.0293(19) Uani 1 1 d . . . . .
N3 N 0.4816(6) 0.3041(3) 0.8449(6) 0.033(2) Uani 1 1 d . . . . .
N4 N 0.5816(9) 0.1864(4) 0.7625(8) 0.074(4) Uani 1 1 d . . . . .
N5 N 0.4659(8) 0.3061(4) 0.5606(7) 0.057(3) Uani 1 1 d . . . . .
N6 N 0.5890(8) 0.4169(4) 0.7509(7) 0.052(3) Uani 1 1 d . . . . .
C1 C 0.7652(10) 0.3023(4) 0.6560(8) 0.054(3) Uani 1 1 d . . . . .
H1 H 0.7110 0.3040 0.5995 0.065 Uiso 1 1 calc R U . . .
C2 C 0.8670(10) 0.3018(5) 0.6461(9) 0.056(4) Uani 1 1 d . . . . .
H2 H 0.8813 0.3029 0.5841 0.067 Uiso 1 1 calc R U . . .
C3 C 0.9470(10) 0.2997(5) 0.7273(10) 0.059(4) Uani 1 1 d . . . . .
H3 H 1.0169 0.2997 0.7219 0.071 Uiso 1 1 calc R U . . .
C4 C 0.9231(9) 0.2975(4) 0.8187(8) 0.045(3) Uani 1 1 d . . . . .
H4 H 0.9773 0.2959 0.8752 0.054 Uiso 1 1 calc R U . . .
C5 C 0.8198(8) 0.2977(4) 0.8259(8) 0.037(3) Uani 1 1 d . . . . .
C6 C 0.7848(8) 0.2983(4) 0.9184(8) 0.035(3) Uani 1 1 d . . . . .
C7 C 0.8480(8) 0.2951(4) 1.0133(7) 0.035(3) Uani 1 1 d . . . . .
H7 H 0.9208 0.2916 1.0232 0.042 Uiso 1 1 calc R U . . .
C8 C 0.8014(8) 0.2972(4) 1.0936(7) 0.035(3) Uani 1 1 d . . . . .
C9 C 0.6909(8) 0.3009(4) 1.0741(7) 0.030(2) Uani 1 1 d . . . . .
H9 H 0.6576 0.3025 1.1260 0.036 Uiso 1 1 calc R U . . .
C10 C 0.6306(8) 0.3023(4) 0.9787(7) 0.028(2) Uani 1 1 d . . . . .
C11 C 0.5149(8) 0.3046(4) 0.9441(8) 0.034(3) Uani 1 1 d . . . . .
C12 C 0.4460(8) 0.3074(4) 1.0051(8) 0.037(3) Uani 1 1 d . . . . .
H12 H 0.4714 0.3080 1.0728 0.045 Uiso 1 1 calc R U . . .
C13 C 0.3407(9) 0.3091(4) 0.9648(9) 0.046(3) Uani 1 1 d . . . . .
H13 H 0.2930 0.3110 1.0050 0.055 Uiso 1 1 calc R U . . .
C14 C 0.3046(9) 0.3081(5) 0.8647(9) 0.058(4) Uani 1 1 d . . . . .
H14 H 0.2324 0.3088 0.8366 0.070 Uiso 1 1 calc R U . . .
C15 C 0.3769(9) 0.3060(4) 0.8058(9) 0.050(3) Uani 1 1 d . . . . .
H15 H 0.3524 0.3059 0.7380 0.060 Uiso 1 1 calc R U . . .
C16 C 0.8649(8) 0.2946(4) 1.1948(7) 0.035(3) Uani 1 1 d . . . . .
C17 C 0.9732(8) 0.3034(4) 1.2171(8) 0.045(3) Uani 1 1 d . . . . .
H17 H 1.0070 0.3108 1.1672 0.054 Uiso 1 1 calc R U . . .
C18 C 1.0312(9) 0.3013(4) 1.3136(8) 0.049(3) Uani 1 1 d . . . . .
H18 H 1.1038 0.3068 1.3274 0.059 Uiso 1 1 calc R U . . .
C19 C 0.9835(9) 0.2913(4) 1.3886(8) 0.051(3) Uani 1 1 d . . . . .
H19 H 1.0235 0.2907 1.4528 0.061 Uiso 1 1 calc R U . . .
C20 C 0.8771(9) 0.2821(5) 1.3697(8) 0.052(3) Uani 1 1 d . . . . .
H20 H 0.8446 0.2748 1.4206 0.062 Uiso 1 1 calc R U . . .
C21 C 0.8186(8) 0.2840(4) 1.2735(8) 0.039(3) Uani 1 1 d . . . . .
H21 H 0.7462 0.2780 1.2607 0.046 Uiso 1 1 calc R U . . .
C22 C 0.5894(9) 0.2290(4) 0.7680(8) 0.046(3) Uani 1 1 d . . . . .
C23 C 0.5143(9) 0.3036(4) 0.6415(8) 0.043(3) Uani 1 1 d . . . . .
C24 C 0.5930(8) 0.3735(4) 0.7624(7) 0.034(3) Uani 1 1 d . . . . .
Fe1B Fe 0.24693(12) 0.53855(6) 0.69603(11) 0.0380(4) Uani 1 1 d . . . . .
N1B N 0.3692(7) 0.5411(3) 0.8112(6) 0.038(2) Uani 1 1 d . . . . .
N2B N 0.1734(6) 0.5471(3) 0.7956(6) 0.035(2) Uani 1 1 d . . . . .
N3B N 0.0997(6) 0.5431(3) 0.6148(6) 0.039(2) Uani 1 1 d . . . . .
N4B N 0.2352(8) 0.4230(4) 0.6999(7) 0.056(3) Uani 1 1 d . . . . .
N5B N 0.3494(8) 0.5198(4) 0.5227(8) 0.066(3) Uani 1 1 d . . . . .
N6B N 0.2909(7) 0.6499(4) 0.6636(7) 0.050(3) Uani 1 1 d . . . . .
C1B C 0.4723(9) 0.5395(4) 0.8130(9) 0.048(3) Uani 1 1 d . . . . .
H1B H 0.4927 0.5344 0.7544 0.058 Uiso 1 1 calc R U . . .
C2B C 0.5502(9) 0.5451(5) 0.8983(9) 0.056(3) Uani 1 1 d . . . . .
H2B H 0.6210 0.5429 0.8961 0.067 Uiso 1 1 calc R U . . .
C3B C 0.5238(8) 0.5540(4) 0.9862(9) 0.047(3) Uani 1 1 d . . . . .
H3B H 0.5756 0.5588 1.0436 0.057 Uiso 1 1 calc R U . . .
C4B C 0.4163(8) 0.5556(4) 0.9864(8) 0.044(3) Uani 1 1 d . . . . .
H4B H 0.3949 0.5610 1.0445 0.053 Uiso 1 1 calc R U . . .
C5B C 0.3420(8) 0.5490(4) 0.8981(7) 0.034(3) Uani 1 1 d . . . . .
C6B C 0.2282(8) 0.5492(4) 0.8899(8) 0.035(3) Uani 1 1 d . . . . .
C7B C 0.1749(8) 0.5503(3) 0.9648(8) 0.034(3) Uani 1 1 d . . . . .
H7B H 0.2135 0.5514 1.0296 0.041 Uiso 1 1 calc R U . . .
C8B C 0.0630(8) 0.5497(4) 0.9450(8) 0.034(3) Uani 1 1 d . . . . .
C9B C 0.0107(8) 0.5500(4) 0.8457(8) 0.036(3) Uani 1 1 d . . . . .
H9B H -0.0627 0.5512 0.8284 0.043 Uiso 1 1 calc R U . . .
C10B C 0.0661(8) 0.5486(4) 0.7739(7) 0.030(2) Uani 1 1 d . . . . .
C11B C 0.0255(8) 0.5470(4) 0.6693(8) 0.036(3) Uani 1 1 d . . . . .
C12B C -0.0806(9) 0.5531(4) 0.6223(8) 0.048(3) Uani 1 1 d . . . . .
H12B H -0.1313 0.5567 0.6589 0.057 Uiso 1 1 calc R U . . .
C13B C -0.1102(10) 0.5538(5) 0.5212(9) 0.065(4) Uani 1 1 d . . . . .
H13B H -0.1811 0.5570 0.4894 0.077 Uiso 1 1 calc R U . . .
C14B C -0.0350(10) 0.5496(5) 0.4680(9) 0.061(4) Uani 1 1 d . . . . .
H14B H -0.0535 0.5509 0.3998 0.074 Uiso 1 1 calc R U . . .
C15B C 0.0669(10) 0.5437(5) 0.5162(9) 0.057(4) Uani 1 1 d . . . . .
H15B H 0.1174 0.5398 0.4794 0.068 Uiso 1 1 calc R U . . .
C16B C 0.0059(9) 0.5485(4) 1.0249(7) 0.037(3) Uani 1 1 d . . . . .
C17B C 0.0563(9) 0.5367(5) 1.1192(8) 0.050(3) Uani 1 1 d . . . . .
H17B H 0.1279 0.5289 1.1333 0.060 Uiso 1 1 calc R U . . .
C18B C 0.0026(10) 0.5360(5) 1.1953(8) 0.056(3) Uani 1 1 d . . . . .
H18B H 0.0383 0.5284 1.2591 0.067 Uiso 1 1 calc R U . . .
C19B C -0.1016(10) 0.5466(5) 1.1745(9) 0.054(3) Uani 1 1 d . . . . .
H19B H -0.1375 0.5463 1.2247 0.064 Uiso 1 1 calc R U . . .
C20B C -0.1564(10) 0.5579(4) 1.0795(9) 0.051(3) Uani 1 1 d . . . . .
H20B H -0.2286 0.5643 1.0659 0.061 Uiso 1 1 calc R U . . .
C21B C -0.1024(9) 0.5595(4) 1.0053(8) 0.045(3) Uani 1 1 d . . . . .
H21B H -0.1382 0.5680 0.9420 0.054 Uiso 1 1 calc R U . . .
C22B C 0.2375(8) 0.4659(4) 0.7008(8) 0.037(3) Uani 1 1 d . . . . .
C23B C 0.3165(9) 0.5277(4) 0.5906(9) 0.046(3) Uani 1 1 d . . . . .
C24B C 0.2699(8) 0.6100(5) 0.6758(8) 0.040(3) Uani 1 1 d . . . . .
Fe1A Fe 0.61884(12) 0.43058(6) 0.26586(11) 0.0378(4) Uani 1 1 d . . . . .
N1A N 0.7599(7) 0.4249(3) 0.3567(6) 0.038(2) Uani 1 1 d . . . . .
N2A N 0.7038(7) 0.4268(3) 0.1724(6) 0.032(2) Uani 1 1 d . . . . .
N3A N 0.5062(7) 0.4340(3) 0.1439(6) 0.035(2) Uani 1 1 d . . . . .
N4A N 0.6278(9) 0.5458(4) 0.2760(9) 0.075(4) Uani 1 1 d . . . . .
N5A N 0.4846(8) 0.4323(4) 0.4194(7) 0.060(3) Uani 1 1 d . . . . .
N6A N 0.5697(7) 0.3185(3) 0.2759(7) 0.046(3) Uani 1 1 d . . . . .
C1A C 0.7849(10) 0.4221(4) 0.4547(8) 0.050(3) Uani 1 1 d . . . . .
H1A H 0.7298 0.4227 0.4867 0.060 Uiso 1 1 calc R U . . .
C2A C 0.8855(11) 0.4185(5) 0.5112(9) 0.064(4) Uani 1 1 d . . . . .
H2A H 0.8980 0.4158 0.5791 0.076 Uiso 1 1 calc R U . . .
C3A C 0.9679(10) 0.4188(4) 0.4647(9) 0.056(3) Uani 1 1 d . . . . .
H3A H 1.0375 0.4184 0.5012 0.067 Uiso 1 1 calc R U . . .
C4A C 0.9463(9) 0.4200(4) 0.3629(8) 0.051(3) Uani 1 1 d . . . . .
H4A H 1.0007 0.4187 0.3299 0.061 Uiso 1 1 calc R U . . .
C5A C 0.8430(9) 0.4229(4) 0.3125(8) 0.039(3) Uani 1 1 d . . . . .
C6A C 0.8094(8) 0.4241(4) 0.2042(7) 0.031(2) Uani 1 1 d . . . . .
C7A C 0.8721(8) 0.4222(4) 0.1360(8) 0.037(3) Uani 1 1 d . . . . .
H7A H 0.9451 0.4198 0.1577 0.044 Uiso 1 1 calc R U . . .
C8A C 0.8268(8) 0.4239(4) 0.0359(7) 0.034(3) Uani 1 1 d . . . . .
C9A C 0.7157(8) 0.4264(3) 0.0059(7) 0.033(2) Uani 1 1 d . . . . .
H9A H 0.6824 0.4268 -0.0604 0.040 Uiso 1 1 calc R U . . .
C10A C 0.6565(8) 0.4284(4) 0.0765(8) 0.031(2) Uani 1 1 d . . . . .
C11A C 0.5420(8) 0.4309(4) 0.0599(7) 0.033(2) Uani 1 1 d . . . . .
C12A C 0.4713(9) 0.4298(4) -0.0326(8) 0.038(3) Uani 1 1 d . . . . .
H12A H 0.4970 0.4270 -0.0891 0.045 Uiso 1 1 calc R U . . .
C13A C 0.3633(9) 0.4327(4) -0.0399(9) 0.048(3) Uani 1 1 d . . . . .
H13A H 0.3153 0.4319 -0.1004 0.057 Uiso 1 1 calc R U . . .
C14A C 0.3302(9) 0.4370(4) 0.0460(9) 0.047(3) Uani 1 1 d . . . . .
H14A H 0.2584 0.4399 0.0438 0.056 Uiso 1 1 calc R U . . .
C15A C 0.4019(9) 0.4372(4) 0.1352(8) 0.043(3) Uani 1 1 d . . . . .
H15A H 0.3767 0.4397 0.1919 0.052 Uiso 1 1 calc R U . . .
C16A C 0.8936(9) 0.4216(4) -0.0366(8) 0.041(3) Uani 1 1 d . . . . .
C17A C 0.9955(9) 0.4036(4) -0.0132(9) 0.052(3) Uani 1 1 d . . . . .
H17A H 1.0245 0.3929 0.0504 0.062 Uiso 1 1 calc R U . . .
C18A C 1.0554(10) 0.4013(5) -0.0827(11) 0.065(4) Uani 1 1 d . . . . .
H18A H 1.1234 0.3881 -0.0661 0.078 Uiso 1 1 calc R U . . .
C19A C 1.0149(11) 0.4186(5) -0.1761(11) 0.066(4) Uani 1 1 d . . . . .
H19A H 1.0559 0.4177 -0.2224 0.079 Uiso 1 1 calc R U . . .
C20A C 0.9136(12) 0.4370(5) -0.2011(9) 0.065(4) Uani 1 1 d . . . . .
H20A H 0.8856 0.4480 -0.2648 0.077 Uiso 1 1 calc R U . . .
C21A C 0.8533(9) 0.4394(4) -0.1328(9) 0.050(3) Uani 1 1 d . . . . .
H21A H 0.7856 0.4529 -0.1500 0.059 Uiso 1 1 calc R U . . .
C22A C 0.6282(9) 0.5027(5) 0.2730(8) 0.045(3) Uani 1 1 d . . . . .
C23A C 0.5337(9) 0.4327(4) 0.3594(8) 0.043(3) Uani 1 1 d . . . . .
C24A C 0.5952(8) 0.3593(4) 0.2714(7) 0.033(3) Uani 1 1 d . . . . .
Fe1C Fe 0.76407(12) 0.69603(6) 0.82327(11) 0.0367(4) Uani 1 1 d . . . . .
N1C N 0.6373(7) 0.6951(3) 0.8796(7) 0.041(2) Uani 1 1 d . . . . .
N2C N 0.8283(7) 0.6871(3) 0.9579(6) 0.034(2) Uani 1 1 d . . . . .
N3C N 0.9128(7) 0.6878(3) 0.8132(7) 0.037(2) Uani 1 1 d . . . . .
N4C N 0.7783(8) 0.8121(4) 0.8344(7) 0.052(3) Uani 1 1 d . . . . .
N5C N 0.6720(8) 0.7180(4) 0.6060(7) 0.060(3) Uani 1 1 d . . . . .
N6C N 0.7278(7) 0.5854(3) 0.7651(7) 0.051(3) Uani 1 1 d . . . . .
C1C C 0.5352(9) 0.6967(4) 0.8296(9) 0.050(3) Uani 1 1 d . . . . .
H1C H 0.5202 0.7012 0.7619 0.059 Uiso 1 1 calc R U . . .
C2C C 0.4506(8) 0.6918(4) 0.8761(9) 0.050(3) Uani 1 1 d . . . . .
H2C H 0.3808 0.6933 0.8402 0.060 Uiso 1 1 calc R U . . .
C3C C 0.4740(9) 0.6847(4) 0.9758(10) 0.050(3) Uani 1 1 d . . . . .
H3C H 0.4199 0.6815 1.0086 0.060 Uiso 1 1 calc R U . . .
C4C C 0.5773(9) 0.6823(4) 1.0268(8) 0.043(3) Uani 1 1 d . . . . .
H4C H 0.5931 0.6771 1.0943 0.051 Uiso 1 1 calc R U . . .
C5C C 0.6577(9) 0.6874(4) 0.9792(8) 0.037(3) Uani 1 1 d . . . . .
C6C C 0.7700(8) 0.6858(4) 1.0246(7) 0.032(2) Uani 1 1 d . . . . .
C7C C 0.8177(8) 0.6814(4) 1.1233(8) 0.038(3) Uani 1 1 d . . . . .
H7C H 0.7758 0.6794 1.1687 0.046 Uiso 1 1 calc R U . . .
C8C C 0.9269(9) 0.6798(4) 1.1556(8) 0.041(3) Uani 1 1 d . . . . .
C9C C 0.9843(9) 0.6814(4) 1.0844(8) 0.042(3) Uani 1 1 d . . . . .
H9C H 1.0577 0.6803 1.1030 0.050 Uiso 1 1 calc R U . . .
C10C C 0.9347(8) 0.6846(4) 0.9855(8) 0.035(3) Uani 1 1 d . . . . .
C11C C 0.9822(8) 0.6835(4) 0.9009(9) 0.041(3) Uani 1 1 d . . . . .
C12C C 1.0912(9) 0.6753(4) 0.9082(9) 0.043(3) Uani 1 1 d . . . . .
H12C H 1.1389 0.6735 0.9689 0.052 Uiso 1 1 calc R U . . .
C13C C 1.1241(9) 0.6698(4) 0.8214(10) 0.050(3) Uani 1 1 d . . . . .
H13C H 1.1951 0.6640 0.8234 0.060 Uiso 1 1 calc R U . . .
C14C C 1.0541(10) 0.6730(4) 0.7344(10) 0.051(3) Uani 1 1 d . . . . .
H14C H 1.0764 0.6686 0.6765 0.061 Uiso 1 1 calc R U . . .
C15C C 0.9481(10) 0.6828(4) 0.7312(8) 0.046(3) Uani 1 1 d . . . . .
H15C H 0.9007 0.6860 0.6707 0.056 Uiso 1 1 calc R U . . .
C16C C 0.9796(10) 0.6757(4) 1.2608(9) 0.048(3) Uani 1 1 d . . . . .
C17C C 0.9293(11) 0.6895(5) 1.3318(10) 0.069(4) Uani 1 1 d . . . . .
H17C H 0.8593 0.7000 1.3148 0.082 Uiso 1 1 calc R U . . .
C18C C 0.9836(13) 0.6879(6) 1.4308(10) 0.078(5) Uani 1 1 d . . . . .
H18C H 0.9489 0.6979 1.4787 0.094 Uiso 1 1 calc R U . . .
C19C C 1.0840(13) 0.6724(6) 1.4580(11) 0.079(5) Uani 1 1 d . . . . .
H19C H 1.1172 0.6711 1.5243 0.095 Uiso 1 1 calc R U . . .
C20C C 1.1383(12) 0.6586(6) 1.3901(11) 0.088(5) Uani 1 1 d . . . . .
H20C H 1.2085 0.6485 1.4088 0.105 Uiso 1 1 calc R U . . .
C21C C 1.0842(11) 0.6600(5) 1.2902(10) 0.071(4) Uani 1 1 d . . . . .
H21C H 1.1196 0.6502 1.2427 0.085 Uiso 1 1 calc R U . . .
C22C C 0.7756(8) 0.7693(5) 0.8347(8) 0.042(3) Uani 1 1 d . . . . .
C23C C 0.7041(9) 0.7078(4) 0.6882(8) 0.043(3) Uani 1 1 d . . . . .
C24C C 0.7426(8) 0.6263(4) 0.7923(8) 0.040(3) Uani 1 1 d . . . . .
K1 K 0.3902(2) 0.32365(10) 0.35967(19) 0.0538(7) Uani 1 1 d . . . . .
K3 K 0.5463(2) 0.53901(11) 0.4744(2) 0.0664(8) Uani 1 1 d . . . . .
K2 K 0.4047(2) 0.41636(10) 0.58490(19) 0.0500(7) Uani 1 1 d . . . . .
K4 K 0.4802(2) 0.69771(11) 0.4644(2) 0.0695(9) Uani 1 1 d . . . . .
O1S O 0.6615(7) 0.4987(3) 0.6432(6) 0.077(3) Uani 1 1 d . . . . .
H1SA H 0.6286 0.4726 0.6619 0.115 Uiso 1 1 d R U . . .
H1SB H 0.6662 0.5200 0.6930 0.115 Uiso 1 1 d R U . . .
O2S O 0.5074(8) 0.6181(3) 0.6026(7) 0.089(3) Uani 1 1 d . . . . .
O3S O 0.3651(7) 0.7374(3) 0.5789(6) 0.075(3) Uani 1 1 d . . . . .
H3SA H 0.4048 0.7557 0.6266 0.112 Uiso 1 1 d R U . . .
H3SB H 0.3406 0.7135 0.6119 0.112 Uiso 1 1 d R U . . .
O4S O 0.2405(6) 0.3749(3) 0.4443(7) 0.077(3) Uani 1 1 d . . . . .
O5S O 0.1590(7) 0.4067(3) 0.2435(7) 0.086(3) Uani 1 1 d . . . . .
H5SA H 0.1911 0.4026 0.3031 0.130 Uiso 1 1 d R U . . .
H5SB H 0.1940 0.4294 0.2227 0.130 Uiso 1 1 d R U . . .
O6S O 0.1520(7) 0.3328(3) 0.6012(8) 0.110(4) Uani 1 1 d . . . . .
H6SA H 0.1508 0.3090 0.6411 0.165 Uiso 1 1 d R U . . .
H6SB H 0.1849 0.3562 0.6366 0.165 Uiso 1 1 d R U . . .
O7S O 0.3929(10) 0.5771(4) 0.2350(10) 0.164(6) Uani 1 1 d . . . . .
H7SA H 0.4592 0.5731 0.2431 0.246 Uiso 1 1 d R U . . .
H7SB H 0.3749 0.6047 0.2059 0.246 Uiso 1 1 d R U . . .
O8S O 0.6436(9) 0.6534(4) 0.2832(9) 0.133(5) Uani 1 1 d . . . . .
H8SA H 0.6386 0.6218 0.2797 0.199 Uiso 1 1 d R U . . .
H8SB H 0.6096 0.6642 0.3239 0.199 Uiso 1 1 d R U . . .
O9S O 0.7403(9) 0.7438(5) 0.4227(9) 0.176(6) Uani 1 1 d . . . . .
H9SA H 0.7452 0.7754 0.4290 0.264 Uiso 1 1 d R U . . .
H9SB H 0.7279 0.7311 0.4745 0.264 Uiso 1 1 d R U . . .
O10S O 0.2690(6) 0.4992(3) 0.3028(7) 0.094(3) Uani 1 1 d . . . . .
H10A H 0.2906 0.4865 0.3595 0.141 Uiso 1 1 d R U . . .
H10B H 0.3020 0.5268 0.3057 0.141 Uiso 1 1 d R U . . .
O11S O 0.6655(10) 0.6278(4) 0.4750(11) 0.098(5) Uani 0.708(10) 1 d . . P A 1
O11A O 0.378(2) 0.6087(10) 0.406(3) 0.098(5) Uani 0.292(10) 1 d . . P A 2

loop_
_atom_site_aniso_label
_atom_site_aniso_U_11
_atom_site_aniso_U_22
_atom_site_aniso_U_33
_atom_site_aniso_U_23
_atom_site_aniso_U_13
_atom_site_aniso_U_12
Fe1 0.0430(10) 0.0386(10) 0.0304(9) -0.0021(8) 0.0086(7) -0.0033(8)
N1 0.043(6) 0.037(5) 0.038(5) -0.001(5) 0.026(5) 0.000(5)
N2 0.027(5) 0.029(5) 0.033(5) 0.000(4) 0.008(4) -0.001(4)
N3 0.031(5) 0.029(5) 0.036(5) 0.005(4) 0.001(4) -0.005(4)
N4 0.101(10) 0.038(7) 0.084(9) 0.004(6) 0.027(8) -0.008(7)
N5 0.071(8) 0.062(7) 0.031(6) -0.015(6) -0.002(5) -0.002(6)
N6 0.052(7) 0.043(6) 0.058(7) 0.001(6) 0.010(5) -0.003(5)
C1 0.071(9) 0.057(8) 0.038(7) 0.003(7) 0.018(7) 0.004(8)
C2 0.068(10) 0.060(9) 0.052(8) -0.004(8) 0.037(8) -0.005(8)
C3 0.055(9) 0.059(9) 0.073(10) -0.005(8) 0.037(8) -0.003(8)
C4 0.046(8) 0.042(7) 0.046(7) 0.002(6) 0.010(6) 0.000(6)
C5 0.040(7) 0.039(7) 0.035(7) -0.001(6) 0.016(5) 0.010(6)
C6 0.034(7) 0.034(6) 0.035(6) -0.004(6) 0.003(5) 0.005(5)
C7 0.029(6) 0.033(6) 0.043(7) -0.005(6) 0.007(5) -0.005(5)
C8 0.035(6) 0.038(6) 0.035(6) -0.001(5) 0.010(5) 0.000(5)
C9 0.038(6) 0.031(6) 0.025(5) -0.005(5) 0.013(5) -0.006(5)
C10 0.033(6) 0.024(5) 0.030(6) 0.002(5) 0.016(5) -0.001(5)
C11 0.033(6) 0.030(6) 0.041(7) 0.003(6) 0.010(5) -0.004(5)
C12 0.034(7) 0.033(6) 0.046(7) 0.006(6) 0.013(6) 0.005(5)
C13 0.050(8) 0.034(7) 0.058(8) 0.005(6) 0.023(7) 0.011(6)
C14 0.034(7) 0.077(10) 0.063(9) 0.011(8) 0.009(7) -0.001(7)
C15 0.040(7) 0.057(8) 0.051(8) -0.004(7) 0.004(6) -0.014(7)
C16 0.038(7) 0.036(6) 0.032(6) 0.001(5) 0.009(5) 0.004(5)
C17 0.044(7) 0.044(7) 0.052(8) 0.005(6) 0.020(6) -0.001(6)
C18 0.036(7) 0.058(8) 0.047(8) 0.012(7) -0.007(6) -0.011(6)
C19 0.053(9) 0.050(8) 0.039(7) -0.004(6) -0.008(6) 0.004(6)
C20 0.041(8) 0.077(10) 0.033(7) 0.007(6) -0.001(6) 0.006(7)
C21 0.028(6) 0.048(7) 0.039(7) -0.001(6) 0.006(5) -0.002(5)
C22 0.049(8) 0.038(7) 0.048(8) 0.005(6) 0.002(6) 0.001(6)
C23 0.045(7) 0.044(7) 0.041(7) -0.006(7) 0.012(6) -0.007(6)
C24 0.026(6) 0.049(8) 0.026(6) -0.002(6) 0.004(5) -0.007(5)
Fe1B 0.0377(10) 0.0387(10) 0.0418(10) 0.0015(8) 0.0176(8) 0.0023(8)
N1B 0.040(6) 0.033(5) 0.046(6) 0.000(5) 0.017(5) 0.005(5)
N2B 0.030(5) 0.031(5) 0.046(6) 0.009(5) 0.014(4) 0.002(4)
N3B 0.033(5) 0.047(6) 0.038(6) -0.003(5) 0.009(4) -0.001(5)
N4B 0.067(8) 0.039(7) 0.070(8) -0.007(6) 0.030(6) -0.007(6)
N5B 0.077(8) 0.068(8) 0.070(8) 0.005(6) 0.048(7) 0.009(6)
N6B 0.048(7) 0.045(6) 0.057(7) 0.010(6) 0.010(5) -0.006(5)
C1B 0.044(7) 0.054(8) 0.058(8) 0.004(7) 0.032(7) 0.007(7)
C2B 0.020(6) 0.073(9) 0.074(10) 0.003(8) 0.011(6) -0.003(7)
C3B 0.028(7) 0.049(8) 0.064(9) -0.002(6) 0.009(6) 0.002(6)
C4B 0.040(7) 0.048(8) 0.049(8) -0.003(6) 0.022(6) -0.003(6)
C5B 0.034(6) 0.042(7) 0.029(6) -0.001(5) 0.012(5) 0.001(5)
C6B 0.030(6) 0.040(7) 0.037(7) 0.001(5) 0.010(5) 0.002(5)
C7B 0.034(6) 0.030(6) 0.037(6) 0.007(5) 0.002(5) 0.004(5)
C8B 0.030(6) 0.032(6) 0.041(7) -0.004(5) 0.011(5) 0.003(5)
C9B 0.023(6) 0.037(7) 0.044(7) -0.001(5) 0.002(5) 0.005(5)
C10B 0.026(6) 0.035(7) 0.029(6) -0.006(5) 0.010(5) -0.003(5)
C11B 0.031(6) 0.035(6) 0.049(7) 0.005(6) 0.021(6) 0.001(5)
C12B 0.036(7) 0.066(9) 0.044(8) 0.001(7) 0.014(6) 0.006(6)
C13B 0.052(9) 0.084(11) 0.047(8) 0.001(8) -0.009(7) 0.003(8)
C14B 0.057(9) 0.088(11) 0.039(8) -0.001(7) 0.011(7) 0.002(8)
C15B 0.054(9) 0.074(10) 0.043(8) -0.004(8) 0.012(7) -0.004(8)
C16B 0.044(7) 0.036(7) 0.033(7) 0.002(5) 0.015(6) -0.002(6)
C17B 0.039(7) 0.071(9) 0.046(8) 0.007(7) 0.020(6) 0.000(7)
C18B 0.058(9) 0.075(10) 0.033(7) 0.006(7) 0.008(6) 0.010(8)
C19B 0.058(9) 0.069(9) 0.041(8) -0.003(7) 0.026(7) 0.004(8)
C20B 0.048(8) 0.060(9) 0.050(8) -0.001(7) 0.022(7) -0.002(7)
C21B 0.041(7) 0.059(8) 0.044(7) 0.002(6) 0.025(6) 0.007(6)
C22B 0.033(7) 0.041(7) 0.038(7) 0.001(6) 0.010(5) 0.004(5)
C23B 0.045(8) 0.040(7) 0.054(8) 0.009(6) 0.017(6) 0.008(6)
C24B 0.022(6) 0.060(8) 0.042(7) -0.001(6) 0.015(5) 0.010(6)
Fe1A 0.0412(10) 0.0397(10) 0.0365(9) 0.0009(8) 0.0170(8) 0.0030(8)
N1A 0.048(6) 0.039(6) 0.027(5) -0.001(5) 0.007(4) 0.005(5)
N2A 0.038(5) 0.027(5) 0.035(5) -0.002(4) 0.017(4) 0.000(4)
N3A 0.044(6) 0.023(5) 0.043(6) 0.008(4) 0.020(5) 0.001(4)
N4A 0.081(9) 0.053(8) 0.099(10) -0.004(7) 0.039(7) -0.001(7)
N5A 0.077(8) 0.057(7) 0.061(7) -0.011(6) 0.044(6) -0.008(6)
N6A 0.040(6) 0.039(6) 0.064(7) 0.002(5) 0.023(5) 0.005(5)
C1A 0.058(9) 0.055(8) 0.044(8) -0.001(7) 0.024(7) 0.004(7)
C2A 0.072(10) 0.077(10) 0.039(8) -0.004(7) 0.008(7) 0.004(9)
C3A 0.051(8) 0.062(9) 0.047(8) -0.003(7) -0.004(7) 0.005(7)
C4A 0.040(8) 0.062(9) 0.047(8) -0.006(7) 0.005(6) -0.001(7)
C5A 0.054(8) 0.037(7) 0.035(7) -0.007(6) 0.025(6) -0.002(6)
C6A 0.025(6) 0.033(6) 0.039(7) 0.005(5) 0.012(5) -0.002(5)
C7A 0.021(6) 0.038(7) 0.054(8) -0.004(6) 0.013(5) -0.001(5)
C8A 0.043(7) 0.028(6) 0.032(6) -0.002(5) 0.007(5) -0.001(5)
C9A 0.038(6) 0.029(6) 0.034(6) -0.003(5) 0.010(5) 0.002(5)
C10A 0.038(6) 0.020(5) 0.037(6) 0.001(5) 0.013(5) 0.001(5)
C11A 0.033(6) 0.033(6) 0.036(6) -0.001(5) 0.017(5) 0.006(5)
C12A 0.048(7) 0.030(6) 0.038(7) -0.001(5) 0.016(6) -0.003(6)
C13A 0.045(8) 0.038(7) 0.058(8) 0.016(6) 0.007(6) 0.003(6)
C14A 0.035(7) 0.051(8) 0.053(8) 0.006(7) 0.009(6) 0.002(6)
C15A 0.043(7) 0.046(7) 0.045(7) 0.008(6) 0.021(6) 0.009(6)
C16A 0.051(8) 0.039(7) 0.036(7) -0.006(6) 0.015(6) -0.014(6)
C17A 0.032(7) 0.061(9) 0.062(9) -0.014(7) 0.009(6) -0.011(6)
C18A 0.035(8) 0.083(11) 0.079(11) -0.025(9) 0.017(8) -0.009(7)
C19A 0.065(10) 0.063(10) 0.086(12) -0.031(9) 0.051(9) -0.025(8)
C20A 0.096(12) 0.058(9) 0.053(9) -0.003(7) 0.043(9) -0.019(8)
C21A 0.045(8) 0.050(8) 0.061(9) 0.004(7) 0.027(7) 0.002(6)
C22A 0.042(8) 0.047(8) 0.047(8) -0.003(6) 0.010(6) -0.001(6)
C23A 0.046(7) 0.034(7) 0.048(8) -0.006(6) 0.012(6) 0.003(6)
C24A 0.024(6) 0.043(7) 0.032(6) 0.000(5) 0.004(5) 0.007(5)
Fe1C 0.0374(10) 0.0381(9) 0.0352(9) 0.0006(8) 0.0094(7) 0.0026(8)
N1C 0.036(6) 0.038(5) 0.047(6) -0.007(5) 0.005(5) 0.002(5)
N2C 0.037(5) 0.030(5) 0.036(5) -0.010(4) 0.012(4) -0.008(4)
N3C 0.047(6) 0.029(5) 0.042(6) 0.002(4) 0.025(5) -0.002(4)
N4C 0.064(8) 0.041(7) 0.059(7) 0.001(6) 0.029(6) 0.001(6)
N5C 0.066(8) 0.066(8) 0.046(7) 0.011(6) 0.005(6) 0.011(6)
N6C 0.049(7) 0.041(6) 0.069(8) -0.006(6) 0.022(6) -0.003(5)
C1C 0.049(8) 0.043(7) 0.051(8) -0.012(7) 0.003(6) 0.002(7)
C2C 0.024(6) 0.055(8) 0.069(9) -0.005(7) 0.009(6) 0.001(6)
C3C 0.046(8) 0.040(7) 0.075(10) 0.007(7) 0.035(7) -0.002(6)
C4C 0.045(7) 0.047(7) 0.039(7) 0.009(6) 0.015(6) 0.006(6)
C5C 0.045(7) 0.027(6) 0.044(7) -0.008(5) 0.021(6) 0.002(5)
C6C 0.033(6) 0.031(6) 0.032(6) -0.004(5) 0.006(5) 0.002(5)
C7C 0.040(7) 0.037(7) 0.041(7) 0.000(5) 0.017(6) 0.005(5)
C8C 0.045(7) 0.036(7) 0.041(7) -0.007(6) 0.007(6) -0.005(6)
C9C 0.033(7) 0.046(7) 0.043(7) -0.001(6) -0.002(6) -0.001(6)
C10C 0.035(7) 0.029(6) 0.040(7) -0.002(5) 0.007(5) 0.005(5)
C11C 0.033(7) 0.034(7) 0.057(8) -0.004(6) 0.011(6) 0.004(5)
C12C 0.032(7) 0.038(7) 0.057(9) 0.001(6) 0.006(6) 0.000(5)
C13C 0.035(8) 0.052(8) 0.065(9) 0.005(7) 0.015(7) 0.005(6)
C14C 0.061(9) 0.036(7) 0.069(10) -0.002(7) 0.045(8) -0.005(6)
C15C 0.064(9) 0.047(8) 0.030(7) 0.010(6) 0.014(6) 0.002(7)
C16C 0.056(9) 0.042(7) 0.041(8) -0.001(6) -0.002(7) 0.000(6)
C17C 0.070(10) 0.075(10) 0.057(9) -0.013(8) 0.007(8) 0.016(8)
C18C 0.106(13) 0.086(12) 0.041(9) 0.000(9) 0.013(9) 0.000(11)
C19C 0.088(13) 0.085(12) 0.051(10) 0.011(9) -0.008(9) 0.003(10)
C20C 0.069(11) 0.121(15) 0.061(11) 0.014(10) -0.009(9) 0.007(10)
C21C 0.059(10) 0.097(12) 0.052(10) -0.006(9) 0.004(8) 0.013(9)
C22C 0.031(7) 0.054(8) 0.043(7) -0.007(6) 0.011(6) 0.001(6)
C23C 0.054(8) 0.036(7) 0.037(7) 0.000(6) 0.005(6) 0.004(6)
C24C 0.033(7) 0.046(7) 0.045(7) -0.002(6) 0.019(6) -0.003(6)
K1 0.0499(17) 0.0672(19) 0.0462(17) -0.0035(14) 0.0154(14) -0.0063(14)
K3 0.076(2) 0.0597(19) 0.071(2) 0.0005(17) 0.0335(17) -0.0028(17)
K2 0.0497(17) 0.0581(18) 0.0446(16) -0.0007(14) 0.0157(13) 0.0081(14)
K4 0.080(2) 0.066(2) 0.063(2) -0.0008(18) 0.0172(17) 0.0027(18)
O1S 0.107(8) 0.052(6) 0.070(6) -0.002(5) 0.018(6) -0.018(5)
O2S 0.095(8) 0.062(6) 0.118(9) 0.005(6) 0.037(7) -0.006(5)
O3S 0.097(7) 0.060(6) 0.083(7) -0.010(5) 0.051(6) -0.015(5)
O4S 0.050(6) 0.089(7) 0.087(7) -0.019(6) 0.005(5) -0.006(5)
O5S 0.080(7) 0.078(7) 0.107(9) 0.005(6) 0.034(6) -0.008(5)
O6S 0.098(8) 0.086(8) 0.123(10) -0.010(7) -0.020(7) -0.009(6)
O7S 0.162(12) 0.078(9) 0.285(19) 0.030(10) 0.121(13) 0.013(8)
O8S 0.134(11) 0.089(9) 0.175(13) 0.006(8) 0.035(10) -0.011(8)
O9S 0.130(11) 0.240(16) 0.179(14) 0.084(12) 0.079(11) 0.024(11)
O10S 0.074(7) 0.093(8) 0.107(8) 0.001(6) 0.004(6) -0.017(6)
O11S 0.073(9) 0.053(8) 0.177(15) -0.038(9) 0.051(10) -0.009(7)
O11A 0.073(9) 0.053(8) 0.177(15) -0.038(9) 0.051(10) -0.009(7)

loop_
_atom_type_symbol
_atom_type_description
_atom_type_scat_dispersion_real
_atom_type_scat_dispersion_imag
_atom_type_scat_source
C C 0.0033 0.0016 'International Tables Vol C Tables 4.2.6.8 and 6.1.1.4'
H H 0.0000 0.0000 'International Tables Vol C Tables 4.2.6.8 and 6.1.1.4'
K K 0.2009 0.2494 'International Tables Vol C Tables 4.2.6.8 and 6.1.1.4'
Fe Fe 0.3463 0.8444 'International Tables Vol C Tables 4.2.6.8 and 6.1.1.4'
N N 0.0061 0.0033 'International Tables Vol C Tables 4.2.6.8 and 6.1.1.4'
O O 0.0106 0.0060 'International Tables Vol C Tables 4.2.6.8 and 6.1.1.4'

loop_
_geom_angle_atom_site_label_1
_geom_angle_atom_site_label_2
_geom_angle_atom_site_label_3
_geom_angle
_geom_angle_site_symmetry_1
_geom_angle_site_symmetry_3
N2 Fe1 C23 178.9(4) . .
N2 Fe1 C24 94.7(4) . .
C23 Fe1 C24 84.8(5) . .
N2 Fe1 C22 91.5(4) . .
C23 Fe1 C22 89.0(5) . .
C24 Fe1 C22 173.8(4) . .
N2 Fe1 N3 80.8(3) . .
C23 Fe1 N3 100.2(4) . .
C24 Fe1 N3 90.2(4) . .
C22 Fe1 N3 90.8(4) . .
N2 Fe1 N1 80.6(3) . .
C23 Fe1 N1 98.4(4) . .
C24 Fe1 N1 90.5(4) . .
C22 Fe1 N1 90.6(4) . .
N3 Fe1 N1 161.4(4) . .
C1 N1 C5 117.6(9) . .
C1 N1 Fe1 128.7(8) . .
C5 N1 Fe1 113.7(7) . .
C6 N2 C10 119.7(8) . .
C6 N2 Fe1 120.7(7) . .
C10 N2 Fe1 119.6(6) . .
C15 N3 C11 117.9(9) . .
C15 N3 Fe1 126.9(8) . .
C11 N3 Fe1 115.2(7) . .
C22 N4 K4 88.2(9) . 2_646
C23 N5 K1 167.1(10) . .
C23 N5 K4 88.2(9) . 2_646
K1 N5 K4 94.6(3) . 2_646
C23 N5 K2 92.5(9) . .
K1 N5 K2 84.9(3) . .
K4 N5 K2 178.5(4) 2_646 .
C24 N6 K2 96.1(8) . .
N1 C1 C2 123.1(11) . .
N1 C1 H1 118.4 . .
C2 C1 H1 118.4 . .
C3 C2 C1 119.4(12) . .
C3 C2 H2 120.3 . .
C1 C2 H2 120.3 . .
C2 C3 C4 119.0(11) . .
C2 C3 H3 120.5 . .
C4 C3 H3 120.5 . .
C5 C4 C3 120.1(11) . .
C5 C4 H4 120.0 . .
C3 C4 H4 120.0 . .
N1 C5 C4 120.8(10) . .
N1 C5 C6 114.0(9) . .
C4 C5 C6 125.1(10) . .
N2 C6 C7 121.8(10) . .
N2 C6 C5 110.9(9) . .
C7 C6 C5 127.3(10) . .
C6 C7 C8 119.8(10) . .
C6 C7 H7 120.1 . .
C8 C7 H7 120.1 . .
C7 C8 C9 117.5(9) . .
C7 C8 C16 121.6(9) . .
C9 C8 C16 120.9(9) . .
C10 C9 C8 121.0(9) . .
C10 C9 H9 119.5 . .
C8 C9 H9 119.5 . .
N2 C10 C9 120.2(9) . .
N2 C10 C11 111.1(8) . .
C9 C10 C11 128.8(9) . .
N3 C11 C12 122.5(10) . .
N3 C11 C10 113.4(9) . .
C12 C11 C10 124.1(10) . .
C13 C12 C11 118.9(11) . .
C13 C12 H12 120.5 . .
C11 C12 H12 120.5 . .
C12 C13 C14 119.9(11) . .
C12 C13 H13 120.1 . .
C14 C13 H13 120.1 . .
C13 C14 C15 119.3(11) . .
C13 C14 H14 120.3 . .
C15 C14 H14 120.3 . .
N3 C15 C14 121.4(11) . .
N3 C15 H15 119.3 . .
C14 C15 H15 119.3 . .
C17 C16 C21 117.0(10) . .
C17 C16 C8 121.5(9) . .
C21 C16 C8 121.4(10) . .
C18 C17 C16 120.3(10) . .
C18 C17 H17 119.8 . .
C16 C17 H17 119.8 . .
C19 C18 C17 121.1(11) . .
C19 C18 H18 119.4 . .
C17 C18 H18 119.4 . .
C18 C19 C20 120.4(11) . .
C18 C19 H19 119.8 . .
C20 C19 H19 119.8 . .
C19 C20 C21 118.9(11) . .
C19 C20 H20 120.6 . .
C21 C20 H20 120.6 . .
C20 C21 C16 122.2(10) . .
C20 C21 H21 118.9 . .
C16 C21 H21 118.9 . .
N4 C22 Fe1 177.1(12) . .
N4 C22 K4 71.3(9) . 2_646
Fe1 C22 K4 106.6(4) . 2_646
N5 C23 Fe1 177.6(12) . .
N5 C23 K4 70.5(8) . 2_646
Fe1 C23 K4 111.0(5) . 2_646
N5 C23 K2 67.2(8) . .
Fe1 C23 K2 111.2(5) . .
K4 C23 K2 137.7(4) 2_646 .
N6 C24 Fe1 176.3(10) . .
N6 C24 K2 63.0(7) . .
Fe1 C24 K2 113.8(4) . .
N2B Fe1B C23B 177.1(4) . .
N2B Fe1B C22B 92.8(4) . .
C23B Fe1B C22B 85.4(4) . .
N2B Fe1B C24B 96.3(4) . .
C23B Fe1B C24B 85.5(4) . .
C22B Fe1B C24B 170.9(4) . .
N2B Fe1B N1B 80.9(4) . .
C23B Fe1B N1B 101.4(4) . .
C22B Fe1B N1B 93.0(4) . .
C24B Fe1B N1B 87.9(4) . .
N2B Fe1B N3B 80.2(4) . .
C23B Fe1B N3B 97.5(4) . .
C22B Fe1B N3B 91.2(4) . .
C24B Fe1B N3B 90.9(4) . .
N1B Fe1B N3B 160.8(4) . .
C1B N1B C5B 117.2(10) . .
C1B N1B Fe1B 128.7(8) . .
C5B N1B Fe1B 114.0(7) . .
C6B N2B C10B 120.0(9) . .
C6B N2B Fe1B 119.2(7) . .
C10B N2B Fe1B 120.7(7) . .
C15B N3B C11B 118.4(10) . .
C15B N3B Fe1B 128.3(8) . .
C11B N3B Fe1B 113.3(7) . .
C22B N4B K2 92.5(7) . .
C23B N5B K3 133.8(10) . .
C23B N5B K2 92.3(8) . .
K3 N5B K2 94.0(3) . .
N1B C1B C2B 122.9(10) . .
N1B C1B H1B 118.6 . .
C2B C1B H1B 118.6 . .
C3B C2B C1B 120.6(10) . .
C3B C2B H2B 119.7 . .
C1B C2B H2B 119.7 . .
C2B C3B C4B 117.7(11) . .
C2B C3B H3B 121.2 . .
C4B C3B H3B 121.2 . .
C5B C4B C3B 118.8(10) . .
C5B C4B H4B 120.6 . .
C3B C4B H4B 120.6 . .
N1B C5B C4B 122.9(10) . .
N1B C5B C6B 113.6(9) . .
C4B C5B C6B 123.5(10) . .
N2B C6B C7B 120.0(9) . .
N2B C6B C5B 111.9(9) . .
C7B C6B C5B 128.1(10) . .
C6B C7B C8B 121.5(10) . .
C6B C7B H7B 119.2 . .
C8B C7B H7B 119.2 . .
C9B C8B C7B 115.8(9) . .
C9B C8B C16B 122.6(9) . .
C7B C8B C16B 121.7(10) . .
C10B C9B C8B 121.0(9) . .
C10B C9B H9B 119.5 . .
C8B C9B H9B 119.5 . .
N2B C10B C9B 121.7(9) . .
N2B C10B C11B 110.0(9) . .
C9B C10B C11B 128.3(10) . .
N3B C11B C12B 119.6(10) . .
N3B C11B C10B 115.6(9) . .
C12B C11B C10B 124.6(10) . .
C13B C12B C11B 119.9(11) . .
C13B C12B H12B 120.1 . .
C11B C12B H12B 120.1 . .
C14B C13B C12B 119.7(12) . .
C14B C13B H13B 120.2 . .
C12B C13B H13B 120.2 . .
C15B C14B C13B 118.7(12) . .
C15B C14B H14B 120.7 . .
C13B C14B H14B 120.7 . .
N3B C15B C14B 123.7(12) . .
N3B C15B H15B 118.1 . .
C14B C15B H15B 118.1 . .
C17B C16B C21B 118.1(10) . .
C17B C16B C8B 121.6(10) . .
C21B C16B C8B 120.3(9) . .
C16B C17B C18B 121.7(11) . .
C16B C17B H17B 119.2 . .
C18B C17B H17B 119.2 . .
C19B C18B C17B 119.1(11) . .
C19B C18B H18B 120.4 . .
C17B C18B H18B 120.4 . .
C18B C19B C20B 121.2(11) . .
C18B C19B H19B 119.4 . .
C20B C19B H19B 119.4 . .
C21B C20B C19B 119.3(12) . .
C21B C20B H20B 120.3 . .
C19B C20B H20B 120.3 . .
C20B C21B C16B 120.6(11) . .
C20B C21B H21B 119.7 . .
C16B C21B H21B 119.7 . .
N4B C22B Fe1B 176.3(10) . .
N4B C22B K2 67.0(7) . .
Fe1B C22B K2 109.4(4) . .
N5B C23B Fe1B 173.8(12) . .
N5B C23B K2 66.7(7) . .
Fe1B C23B K2 113.3(4) . .
N6B C24B Fe1B 174.5(10) . .
N2A Fe1A C23A 178.7(4) . .
N2A Fe1A C22A 92.8(4) . .
C23A Fe1A C22A 88.6(5) . .
N2A Fe1A C24A 95.7(4) . .
C23A Fe1A C24A 83.0(4) . .
C22A Fe1A C24A 171.5(4) . .
N2A Fe1A N3A 80.8(4) . .
C23A Fe1A N3A 99.3(4) . .
C22A Fe1A N3A 91.4(4) . .
C24A Fe1A N3A 89.3(4) . .
N2A Fe1A N1A 80.7(4) . .
C23A Fe1A N1A 99.2(4) . .
C22A Fe1A N1A 90.3(4) . .
C24A Fe1A N1A 91.7(4) . .
N3A Fe1A N1A 161.5(4) . .
C1A N1A C5A 115.7(10) . .
C1A N1A Fe1A 129.2(8) . .
C5A N1A Fe1A 115.1(7) . .
C10A N2A C6A 121.9(8) . .
C10A N2A Fe1A 118.9(7) . .
C6A N2A Fe1A 119.1(7) . .
C15A N3A C11A 117.9(9) . .
C15A N3A Fe1A 127.9(7) . .
C11A N3A Fe1A 114.2(7) . .
C22A N4A K3 88.8(9) . .
C23A N5A K2 166.5(10) . .
C23A N5A K3 91.1(8) . .
K2 N5A K3 93.5(3) . .
C23A N5A K1 93.4(8) . .
K2 N5A K1 83.3(3) . .
K3 N5A K1 173.0(4) . .
C24A N6A K1 104.5(8) . .
N1A C1A C2A 124.8(11) . .
N1A C1A H1A 117.6 . .
C2A C1A H1A 117.6 . .
C1A C2A C3A 118.1(12) . .
C1A C2A H2A 120.9 . .
C3A C2A H2A 120.9 . .
C2A C3A C4A 119.5(12) . .
C2A C3A H3A 120.3 . .
C4A C3A H3A 120.3 . .
C5A C4A C3A 118.2(11) . .
C5A C4A H4A 120.9 . .
C3A C4A H4A 120.9 . .
N1A C5A C4A 123.6(10) . .
N1A C5A C6A 112.8(10) . .
C4A C5A C6A 123.5(10) . .
N2A C6A C7A 119.4(10) . .
N2A C6A C5A 112.2(9) . .
C7A C6A C5A 128.5(10) . .
C8A C7A C6A 120.9(10) . .
C8A C7A H7A 119.6 . .
C6A C7A H7A 119.6 . .
C7A C8A C9A 117.8(9) . .
C7A C8A C16A 120.8(10) . .
C9A C8A C16A 121.3(9) . .
C10A C9A C8A 119.3(10) . .
C10A C9A H9A 120.4 . .
C8A C9A H9A 120.4 . .
N2A C10A C9A 120.7(9) . .
N2A C10A C11A 112.0(8) . .
C9A C10A C11A 127.2(10) . .
N3A C11A C12A 121.0(9) . .
N3A C11A C10A 114.0(9) . .
C12A C11A C10A 124.9(9) . .
C13A C12A C11A 120.1(10) . .
C13A C12A H12A 120.0 . .
C11A C12A H12A 120.0 . .
C14A C13A C12A 117.3(11) . .
C14A C13A H13A 121.4 . .
C12A C13A H13A 121.4 . .
C13A C14A C15A 120.8(11) . .
C13A C14A H14A 119.6 . .
C15A C14A H14A 119.6 . .
N3A C15A C14A 122.9(10) . .
N3A C15A H15A 118.6 . .
C14A C15A H15A 118.6 . .
C17A C16A C21A 118.0(10) . .
C17A C16A C8A 122.4(11) . .
C21A C16A C8A 119.6(10) . .
C16A C17A C18A 121.1(12) . .
C16A C17A H17A 119.4 . .
C18A C17A H17A 119.4 . .
C19A C18A C17A 120.2(13) . .
C19A C18A H18A 119.9 . .
C17A C18A H18A 119.9 . .
C18A C19A C20A 119.8(12) . .
C18A C19A H19A 120.1 . .
C20A C19A H19A 120.1 . .
C21A C20A C19A 120.5(13) . .
C21A C20A H20A 119.7 . .
C19A C20A H20A 119.7 . .
C20A C21A C16A 120.3(12) . .
C20A C21A H21A 119.8 . .
C16A C21A H21A 119.8 . .
N4A C22A Fe1A 176.2(11) . .
N4A C22A K3 71.2(8) . .
Fe1A C22A K3 107.6(4) . .
N5A C23A Fe1A 176.9(11) . .
N5A C23A K3 67.9(8) . .
Fe1A C23A K3 113.3(5) . .
N5A C23A K1 66.9(8) . .
Fe1A C23A K1 112.1(4) . .
K3 C23A K1 134.5(3) . .
N6A C24A Fe1A 172.1(9) . .
N6A C24A K1 56.0(6) . .
Fe1A C24A K1 116.5(4) . .
N2C Fe1C C23C 177.1(4) . .
N2C Fe1C C24C 96.3(4) . .
C23C Fe1C C24C 86.1(5) . .
N2C Fe1C C22C 92.1(4) . .
C23C Fe1C C22C 85.5(5) . .
C24C Fe1C C22C 171.6(5) . .
N2C Fe1C N3C 81.1(4) . .
C23C Fe1C N3C 97.4(4) . .
C24C Fe1C N3C 88.2(4) . .
C22C Fe1C N3C 93.4(4) . .
N2C Fe1C N1C 79.5(4) . .
C23C Fe1C N1C 102.2(4) . .
C24C Fe1C N1C 89.3(4) . .
C22C Fe1C N1C 92.0(4) . .
N3C Fe1C N1C 160.0(4) . .
C1C N1C C5C 117.9(10) . .
C1C N1C Fe1C 126.8(8) . .
C5C N1C Fe1C 115.0(7) . .
C6C N2C C10C 120.6(9) . .
C6C N2C Fe1C 120.7(7) . .
C10C N2C Fe1C 118.6(7) . .
C15C N3C C11C 118.9(10) . .
C15C N3C Fe1C 127.3(8) . .
C11C N3C Fe1C 113.6(7) . .
C22C N4C K1 95.0(9) . 2_656
C23C N5C K4 134.3(9) . .
C23C N5C K1 96.4(8) . 2_656
K4 N5C K1 93.8(3) . 2_656
N1C C1C C2C 122.4(11) . .
N1C C1C H1C 118.8 . .
C2C C1C H1C 118.8 . .
C3C C2C C1C 118.1(11) . .
C3C C2C H2C 121.0 . .
C1C C2C H2C 121.0 . .
C4C C3C C2C 119.9(11) . .
C4C C3C H3C 120.1 . .
C2C C3C H3C 120.1 . .
C3C C4C C5C 120.5(11) . .
C3C C4C H4C 119.8 . .
C5C C4C H4C 119.8 . .
C4C C5C N1C 121.3(10) . .
C4C C5C C6C 125.9(11) . .
N1C C5C C6C 112.8(9) . .
N2C C6C C7C 120.5(10) . .
N2C C6C C5C 111.7(9) . .
C7C C6C C5C 127.8(10) . .
C6C C7C C8C 121.1(10) . .
C6C C7C H7C 119.4 . .
C8C C7C H7C 119.4 . .
C9C C8C C7C 116.6(10) . .
C9C C8C C16C 121.3(11) . .
C7C C8C C16C 122.0(11) . .
C8C C9C C10C 121.3(10) . .
C8C C9C H9C 119.3 . .
C10C C9C H9C 119.3 . .
N2C C10C C9C 119.8(10) . .
N2C C10C C11C 111.5(9) . .
C9C C10C C11C 128.6(10) . .
N3C C11C C12C 121.8(11) . .
N3C C11C C10C 114.8(9) . .
C12C C11C C10C 123.3(11) . .
C13C C12C C11C 117.4(11) . .
C13C C12C H12C 121.3 . .
C11C C12C H12C 121.3 . .
C14C C13C C12C 120.4(11) . .
C14C C13C H13C 119.8 . .
C12C C13C H13C 119.8 . .
C13C C14C C15C 119.8(11) . .
C13C C14C H14C 120.1 . .
C15C C14C H14C 120.1 . .
N3C C15C C14C 121.6(11) . .
N3C C15C H15C 119.2 . .
C14C C15C H15C 119.2 . .
C17C C16C C21C 117.9(12) . .
C17C C16C C8C 121.2(12) . .
C21C C16C C8C 120.8(12) . .
C16C C17C C18C 119.8(13) . .
C16C C17C H17C 120.1 . .
C18C C17C H17C 120.1 . .
C19C C18C C17C 121.7(14) . .
C19C C18C H18C 119.2 . .
C17C C18C H18C 119.2 . .
C18C C19C C20C 121.0(15) . .
C18C C19C H19C 119.5 . .
C20C C19C H19C 119.5 . .
C19C C20C C21C 117.8(15) . .
C19C C20C H20C 121.1 . .
C21C C20C H20C 121.1 . .
C16C C21C C20C 121.9(13) . .
C16C C21C H21C 119.1 . .
C20C C21C H21C 119.1 . .
N4C C22C Fe1C 175.1(12) . .
N4C C22C K1 65.3(8) . 2_656
Fe1C C22C K1 109.9(4) . 2_656
N5C C23C Fe1C 175.1(11) . .
N5C C23C K1 63.4(7) . 2_656
Fe1C C23C K1 113.6(4) . 2_656
N6C C24C Fe1C 174.0(11) . .
N5 K1 N6A 106.0(3) . .
N5 K1 O4S 77.1(3) . .
N6A K1 O4S 153.8(3) . .
N5 K1 N5C 74.2(3) . 2_646
N6A K1 N5C 107.2(3) . 2_646
O4S K1 N5C 98.7(3) . 2_646
N5 K1 N4C 151.9(3) . 2_646
N6A K1 N4C 96.5(3) . 2_646
O4S K1 N4C 90.1(3) . 2_646
N5C K1 N4C 83.4(3) 2_646 2_646
N5 K1 N5A 82.2(3) . .
N6A K1 N5A 81.4(3) . .
O4S K1 N5A 73.2(2) . .
N5C K1 N5A 156.2(3) 2_646 .
N4C K1 N5A 118.3(3) 2_646 .
N5 K1 C24A 107.3(3) . .
N6A K1 C24A 19.5(2) . .
O4S K1 C24A 134.3(3) . .
N5C K1 C24A 126.6(3) 2_646 .
N4C K1 C24A 99.6(3) 2_646 .
N5A K1 C24A 62.8(2) . .
N5 K1 C23C 94.2(3) . 2_646
N6A K1 C23C 99.8(3) . 2_646
O4S K1 C23C 106.0(3) . 2_646
N5C K1 C23C 20.2(2) 2_646 2_646
N4C K1 C23C 65.0(3) 2_646 2_646
N5A K1 C23C 176.4(3) . 2_646
C24A K1 C23C 118.7(3) . 2_646
N5 K1 C22C 138.4(3) . 2_646
N6A K1 C22C 94.4(3) . 2_646
O4S K1 C22C 99.9(3) . 2_646
N5C K1 C22C 65.2(3) 2_646 2_646
N4C K1 C22C 19.7(2) 2_646 2_646
N5A K1 C22C 137.5(3) . 2_646
C24A K1 C22C 103.9(3) . 2_646
C23C K1 C22C 46.0(3) 2_646 2_646
N5 K1 C23A 94.5(3) . .
N6A K1 C23A 63.1(3) . .
O4S K1 C23A 90.8(3) . .
N5C K1 C23A 163.0(3) 2_646 .
N4C K1 C23A 110.9(3) 2_646 .
N5A K1 C23A 19.7(2) . .
C24A K1 C23A 43.9(3) . .
C23C K1 C23A 162.4(3) 2_646 .
C22C K1 C23A 127.1(3) 2_646 .
N5 K1 K2 50.7(2) . .
N6A K1 K2 117.6(2) . .
O4S K1 K2 44.20(17) . .
N5C K1 K2 115.1(2) 2_646 .
N4C K1 K2 130.81(19) 2_646 .
N5A K1 K2 43.96(17) . .
C24A K1 K2 102.8(2) . .
C23C K1 K2 133.2(2) 2_646 .
C22C K1 K2 144.0(2) 2_646 .
C23A K1 K2 63.25(19) . .
N5 K1 K4 44.7(2) . 2_646
N6A K1 K4 87.0(2) . 2_646
O4S K1 K4 110.8(2) . 2_646
N5C K1 K4 41.7(2) 2_646 2_646
N4C K1 K4 122.2(2) 2_646 2_646
N5A K1 K4 119.3(2) . 2_646
C24A K1 K4 101.39(19) . 2_646
C23C K1 K4 57.5(2) 2_646 2_646
C22C K1 K4 102.6(2) 2_646 2_646
C23A K1 K4 121.5(2) . 2_646
K2 K1 K4 95.40(8) . 2_646
O1S K3 O11S 98.0(4) . .
O1S K3 N5B 93.8(3) . .
O11S K3 N5B 132.3(3) . .
O1S K3 O11A 140.8(7) . .
N5B K3 O11A 62.4(6) . .
O1S K3 O2S 83.7(3) . .
O11S K3 O2S 63.9(3) . .
N5B K3 O2S 71.8(3) . .
O11A K3 O2S 60.2(7) . .
O1S K3 N5A 84.7(3) . .
O11S K3 N5A 155.0(3) . .
N5B K3 N5A 71.9(3) . .
O11A K3 N5A 113.1(6) . .
O2S K3 N5A 140.9(3) . .
O1S K3 N4A 123.6(3) . .
O11S K3 N4A 70.4(4) . .
N5B K3 N4A 135.6(3) . .
O11A K3 N4A 93.1(7) . .
O2S K3 N4A 129.6(3) . .
N5A K3 N4A 87.4(3) . .
O1S K3 C23A 92.2(3) . .
O11S K3 C23A 134.3(3) . .
N5B K3 C23A 90.9(3) . .
O11A K3 C23A 117.1(7) . .
O2S K3 C23A 161.8(3) . .
N5A K3 C23A 21.0(2) . .
N4A K3 C23A 67.0(3) . .
O1S K3 C22A 113.4(3) . .
O11S K3 C22A 88.0(3) . .
N5B K3 C22A 128.4(3) . .
O11A K3 C22A 105.8(7) . .
O2S K3 C22A 149.5(3) . .
N5A K3 C22A 68.4(3) . .
N4A K3 C22A 20.0(3) . .
C23A K3 C22A 47.6(3) . .
O1S K3 K2 64.65(18) . .
O11S K3 K2 159.0(3) . .
N5B K3 K2 43.9(2) . .
O11A K3 K2 105.2(6) . .
O2S K3 K2 100.76(19) . .
N5A K3 K2 41.10(18) . .
N4A K3 K2 128.5(2) . .
C23A K3 K2 61.7(2) . .
C22A K3 K2 109.3(2) . .
O1S K3 K4 118.92(19) . .
O11S K3 K4 44.1(3) . .
N5B K3 K4 90.1(2) . .
O11A K3 K4 38.8(6) . .
O2S K3 K4 40.64(19) . .
N5A K3 K4 151.8(2) . .
N4A K3 K4 91.1(2) . .
C23A K3 K4 148.7(2) . .
C22A K3 K4 110.7(2) . .
K2 K3 K4 132.32(9) . .
O4S K2 N5A 81.0(3) . .
O4S K2 N6 156.7(3) . .
N5A K2 N6 105.4(3) . .
O4S K2 N5B 94.0(3) . .
N5A K2 N5B 73.8(3) . .
N6 K2 N5B 109.2(3) . .
O4S K2 N4B 82.3(3) . .
N5A K2 N4B 153.4(3) . .
N6 K2 N4B 98.0(3) . .
N5B K2 N4B 86.8(3) . .
O4S K2 N5 73.5(3) . .
N5A K2 N5 84.2(3) . .
N6 K2 N5 84.7(3) . .
N5B K2 N5 156.4(3) . .
N4B K2 N5 110.6(3) . .
O4S K2 C23B 99.7(3) . .
N5A K2 C23B 94.8(3) . .
N6 K2 C23B 102.0(3) . .
N5B K2 C23B 21.0(2) . .
N4B K2 C23B 67.8(3) . .
N5 K2 C23B 173.2(3) . .
O4S K2 C24 135.8(3) . .
N5A K2 C24 109.2(3) . .
N6 K2 C24 20.9(2) . .
N5B K2 C24 130.1(3) . .
N4B K2 C24 97.2(3) . .
N5 K2 C24 65.3(3) . .
C23B K2 C24 121.2(3) . .
O4S K2 C22B 91.4(3) . .
N5A K2 C22B 140.2(3) . .
N6 K2 C22B 96.8(3) . .
N5B K2 C22B 67.8(3) . .
N4B K2 C22B 20.5(2) . .
N5 K2 C22B 131.1(3) . .
C23B K2 C22B 47.8(3) . .
C24 K2 C22B 103.4(3) . .
O4S K2 C23 91.3(3) . .
N5A K2 C23 96.6(3) . .
N6 K2 C23 65.9(3) . .
N5B K2 C23 168.1(3) . .
N4B K2 C23 104.4(3) . .
N5 K2 C23 20.3(2) . .
C23B K2 C23 165.3(3) . .
C24 K2 C23 45.7(3) . .
C22B K2 C23 122.7(3) . .
O4S K2 K1 45.76(18) . .
N5A K2 K1 52.7(2) . .
N6 K2 K1 120.8(2) . .
N5B K2 K1 112.8(2) . .
N4B K2 K1 123.5(2) . .
N5 K2 K1 44.39(18) . .
C23B K2 K1 130.4(2) . .
C24 K2 K1 105.9(2) . .
C22B K2 K1 136.8(2) . .
C23 K2 K1 64.3(2) . .
O4S K2 K3 112.2(2) . .
N5A K2 K3 45.4(2) . .
N6 K2 K3 86.6(2) . .
N5B K2 K3 42.1(2) . .
N4B K2 K3 125.7(2) . .
N5 K2 K3 123.7(2) . .
C23B K2 K3 58.4(2) . .
C24 K2 K3 103.8(2) . .
C22B K2 K3 105.2(2) . .
C23 K2 K3 126.0(2) . .
K1 K2 K3 97.94(8) . .
O3S K4 O11A 102.9(6) . .
O3S K4 O2S 83.5(3) . .
O11A K4 O2S 62.0(8) . .
O3S K4 N5C 91.6(3) . .
O11A K4 N5C 130.9(7) . .
O2S K4 N5C 73.7(3) . .
O3S K4 N5 82.2(3) . 2_656
O11A K4 N5 154.5(8) . 2_656
O2S K4 N5 143.3(3) . 2_656
N5C K4 N5 73.1(3) . 2_656
O3S K4 O11S 140.5(4) . .
O2S K4 O11S 62.1(3) . .
N5C K4 O11S 61.8(3) . .
N5 K4 O11S 113.3(3) 2_656 .
O3S K4 N4 127.5(3) . 2_656
O11A K4 N4 67.7(8) . 2_656
O2S K4 N4 125.8(3) . 2_656
N5C K4 N4 134.9(3) . 2_656
N5 K4 N4 89.2(3) 2_656 2_656
O11S K4 N4 90.2(4) . 2_656
O3S K4 C23 90.1(3) . 2_656
O11A K4 C23 133.4(8) . 2_656
O2S K4 C23 164.5(3) . 2_656
N5C K4 C23 92.5(3) . 2_656
N5 K4 C23 21.3(2) 2_656 2_656
O11S K4 C23 117.8(3) . 2_656
N4 K4 C23 68.9(3) 2_656 2_656
O3S K4 C22 115.7(3) . 2_656
O11A K4 C22 85.6(8) . 2_656
O2S K4 C22 146.0(3) . 2_656
N5C K4 C22 129.5(3) . 2_656
N5 K4 C22 70.0(3) 2_656 2_656
O11S K4 C22 103.9(4) . 2_656
N4 K4 C22 20.4(3) 2_656 2_656
C23 K4 C22 49.1(3) 2_656 2_656
O3S K4 K1 62.57(19) . 2_656
O11A K4 K1 161.5(7) . 2_656
O2S K4 K1 103.1(2) . 2_656
N5C K4 K1 44.5(2) . 2_656
N5 K4 K1 40.62(18) 2_656 2_656
O11S K4 K1 104.8(3) . 2_656
N4 K4 K1 129.7(2) 2_656 2_656
C23 K4 K1 61.5(2) 2_656 2_656
C22 K4 K1 110.6(2) 2_656 2_656
O3S K4 K3 120.55(19) . .
O11A K4 K3 40.7(7) . .
O2S K4 K3 41.47(19) . .
N5C K4 K3 91.7(2) . .
N5 K4 K3 153.6(2) 2_656 .
O11S K4 K3 40.7(2) . .
N4 K4 K3 86.6(2) 2_656 .
C23 K4 K3 148.9(2) 2_656 .
C22 K4 K3 106.8(2) 2_656 .
K1 K4 K3 134.78(9) 2_656 .
O3S K4 H3SB 15.7 . .
O11A K4 H3SB 89.9 . .
O2S K4 H3SB 69.3 . .
N5C K4 H3SB 93.6 . .
N5 K4 H3SB 97.7 2_656 .
O11S K4 H3SB 129.7 . .
N4 K4 H3SB 130.3 2_656 .
C23 K4 H3SB 105.6 2_656 .
C22 K4 H3SB 124.2 2_656 .
K1 K4 H3SB 73.7 2_656 .
K3 K4 H3SB 104.9 . .
O3S K4 H8SB 173.5 . .
O11A K4 H8SB 81.6 . .
O2S K4 H8SB 102.8 . .
N5C K4 H8SB 88.9 . .
N5 K4 H8SB 91.7 2_656 .
O11S K4 H8SB 44.6 . .
N4 K4 H8SB 49.7 2_656 .
C23 K4 H8SB 83.3 2_656 .
C22 K4 H8SB 59.6 2_656 .
K1 K4 H8SB 113.9 2_656 .
K3 K4 H8SB 65.9 . .
H3SB K4 H8SB 170.6 . .
K3 O1S H1SA 111.3 . .
K3 O1S H1SB 110.7 . .
H1SA O1S H1SB 102.8 . .
K4 O2S K3 97.9(3) . .
K4 O3S H3SA 111.4 . .
K4 O3S H3SB 110.3 . .
H3SA O3S H3SB 102.7 . .
K2 O4S K1 90.0(2) . .
H5SA O5S H5SB 104.5 . .
H6SA O6S H6SB 104.5 . .
H7SA O7S H7SB 109.5 . .
H8SA O8S H8SB 109.5 . .
H9SA O9S H9SB 109.5 . .
H10A O10S H10B 104.5 . .
K3 O11S K4 95.1(4) . .
K4 O11A K3 100.5(10) . .

loop_
_geom_bond_atom_site_label_1
_geom_bond_atom_site_label_2
_geom_bond_distance
_geom_bond_site_symmetry_2
Fe1 N2 1.876(8) .
Fe1 C23 1.893(11) .
Fe1 C24 1.922(12) .
Fe1 C22 1.953(12) .
Fe1 N3 1.987(8) .
Fe1 N1 1.994(8) .
N1 C1 1.351(12) .
N1 C5 1.368(12) .
N2 C6 1.343(12) .
N2 C10 1.376(11) .
N3 C15 1.346(12) .
N3 C11 1.357(12) .
N4 C22 1.145(14) .
N4 K4 3.108(12) 2_646
N5 C23 1.164(13) .
N5 K1 2.798(10) .
N5 K4 3.025(11) 2_646
N5 K2 3.095(11) .
N6 C24 1.174(13) .
N6 K2 2.928(10) .
C1 C2 1.363(15) .
C1 H1 0.9300 .
C2 C3 1.353(15) .
C2 H2 0.9300 .
C3 C4 1.388(15) .
C3 H3 0.9300 .
C4 C5 1.370(14) .
C4 H4 0.9300 .
C5 C6 1.469(13) .
C6 C7 1.395(13) .
C7 C8 1.397(13) .
C7 H7 0.9300 .
C8 C9 1.403(13) .
C8 C16 1.468(13) .
C9 C10 1.384(12) .
C9 H9 0.9300 .
C10 C11 1.471(13) .
C11 C12 1.376(13) .
C12 C13 1.356(13) .
C12 H12 0.9300 .
C13 C14 1.373(14) .
C13 H13 0.9300 .
C14 C15 1.388(15) .
C14 H14 0.9300 .
C15 H15 0.9300 .
C16 C17 1.391(13) .
C16 C21 1.403(13) .
C17 C18 1.389(14) .
C17 H17 0.9300 .
C18 C19 1.364(15) .
C18 H18 0.9300 .
C19 C20 1.369(15) .
C19 H19 0.9300 .
C20 C21 1.387(14) .
C20 H20 0.9300 .
C21 H21 0.9300 .
C22 K4 3.279(12) 2_646
C23 K4 3.207(12) 2_646
C23 K2 3.355(13) .
C24 K2 3.268(11) .
Fe1B N2B 1.879(8) .
Fe1B C23B 1.925(12) .
Fe1B C22B 1.950(11) .
Fe1B C24B 1.966(13) .
Fe1B N1B 1.987(9) .
Fe1B N3B 1.991(8) .
N1B C1B 1.336(12) .
N1B C5B 1.362(11) .
N2B C6B 1.349(12) .
N2B C10B 1.359(11) .
N3B C15B 1.348(13) .
N3B C11B 1.368(11) .
N4B C22B 1.150(13) .
N4B K2 3.022(9) .
N5B C23B 1.150(13) .
N5B K3 2.843(10) .
N5B K2 2.941(10) .
N6B C24B 1.126(13) .
C1B C2B 1.384(14) .
C1B H1B 0.9300 .
C2B C3B 1.374(15) .
C2B H2B 0.9300 .
C3B C4B 1.399(13) .
C3B H3B 0.9300 .
C4B C5B 1.394(13) .
C4B H4B 0.9300 .
C5B C6B 1.457(13) .
C6B C7B 1.386(13) .
C7B C8B 1.417(12) .
C7B H7B 0.9300 .
C8B C9B 1.400(13) .
C8B C16B 1.480(13) .
C9B C10B 1.366(12) .
C9B H9B 0.9300 .
C10B C11B 1.439(13) .
C11B C12B 1.394(14) .
C12B C13B 1.379(14) .
C12B H12B 0.9300 .
C13B C14B 1.366(15) .
C13B H13B 0.9300 .
C14B C15B 1.350(15) .
C14B H14B 0.9300 .
C15B H15B 0.9300 .
C16B C17B 1.370(14) .
C16B C21B 1.402(13) .
C17B C18B 1.403(14) .
C17B H17B 0.9300 .
C18B C19B 1.348(14) .
C18B H18B 0.9300 .
C19B C20B 1.391(15) .
C19B H19B 0.9300 .
C20B C21B 1.382(13) .
C20B H20B 0.9300 .
C21B H21B 0.9300 .
C22B K2 3.280(10) .
C23B K2 3.200(11) .
Fe1A N2A 1.901(8) .
Fe1A C23A 1.902(11) .
Fe1A C22A 1.936(12) .
Fe1A C24A 1.936(11) .
Fe1A N3A 1.979(9) .
Fe1A N1A 1.981(9) .
N1A C1A 1.338(12) .
N1A C5A 1.366(12) .
N2A C10A 1.343(12) .
N2A C6A 1.344(12) .
N3A C15A 1.336(12) .
N3A C11A 1.365(11) .
N4A C22A 1.155(15) .
N4A K3 3.202(11) .
N5A C23A 1.169(12) .
N5A K2 2.785(9) .
N5A K3 3.018(11) .
N5A K1 3.192(11) .
N6A C24A 1.149(13) .
N6A K1 2.849(9) .
C1A C2A 1.366(15) .
C1A H1A 0.9300 .
C2A C3A 1.377(15) .
C2A H2A 0.9300 .
C3A C4A 1.389(15) .
C3A H3A 0.9300 .
C4A C5A 1.368(14) .
C4A H4A 0.9300 .
C5A C6A 1.479(14) .
C6A C7A 1.393(13) .
C7A C8A 1.390(13) .
C7A H7A 0.9300 .
C8A C9A 1.410(13) .
C8A C16A 1.484(13) .
C9A C10A 1.387(12) .
C9A H9A 0.9300 .
C10A C11A 1.454(13) .
C11A C12A 1.405(13) .
C12A C13A 1.387(13) .
C12A H12A 0.9300 .
C13A C14A 1.374(14) .
C13A H13A 0.9300 .
C14A C15A 1.375(14) .
C14A H14A 0.9300 .
C15A H15A 0.9300 .
C16A C17A 1.375(14) .
C16A C21A 1.412(14) .
C17A C18A 1.382(15) .
C17A H17A 0.9300 .
C18A C19A 1.373(17) .
C18A H18A 0.9300 .
C19A C20A 1.375(17) .
C19A H19A 0.9300 .
C20A C21A 1.372(14) .
C20A H20A 0.9300 .
C21A H21A 0.9300 .
C22A K3 3.382(11) .
C23A K3 3.257(11) .
C23A K1 3.464(11) .
C24A K1 3.328(10) .
Fe1C N2C 1.892(8) .
Fe1C C23C 1.899(11) .
Fe1C C24C 1.922(12) .
Fe1C C22C 1.971(12) .
Fe1C N3C 1.984(8) .
Fe1C N1C 1.987(9) .
N1C C1C 1.351(12) .
N1C C5C 1.373(12) .
N2C C6C 1.334(12) .
N2C C10C 1.349(12) .
N3C C15C 1.338(12) .
N3C C11C 1.350(13) .
N4C C22C 1.145(13) .
N4C K1 3.087(11) 2_656
N5C C23C 1.163(12) .
N5C K4 2.857(11) .
N5C K1 3.010(10) 2_656
N6C C24C 1.160(12) .
C1C C2C 1.409(14) .
C1C H1C 0.9300 .
C2C C3C 1.373(15) .
C2C H2C 0.9300 .
C3C C4C 1.369(14) .
C3C H3C 0.9300 .
C4C C5C 1.372(13) .
C4C H4C 0.9300 .
C5C C6C 1.452(14) .
C6C C7C 1.383(13) .
C7C C8C 1.388(14) .
C7C H7C 0.9300 .
C8C C9C 1.378(14) .
C8C C16C 1.479(15) .
C9C C10C 1.389(14) .
C9C H9C 0.9300 .
C10C C11C 1.459(14) .
C11C C12C 1.414(14) .
C12C C13C 1.388(15) .
C12C H12C 0.9300 .
C13C C14C 1.344(15) .
C13C H13C 0.9300 .
C14C C15C 1.394(14) .
C14C H14C 0.9300 .
C15C H15C 0.9300 .
C16C C17C 1.363(16) .
C16C C21C 1.392(16) .
C17C C18C 1.403(16) .
C17C H17C 0.9300 .
C18C C19C 1.339(17) .
C18C H18C 0.9300 .
C19C C20C 1.361(18) .
C19C H19C 0.9300 .
C20C C21C 1.414(17) .
C20C H20C 0.9300 .
C21C H21C 0.9300 .
C22C K1 3.384(12) 2_656
C23C K1 3.344(11) 2_656
K1 O4S 2.855(9) .
K1 N5C 3.010(10) 2_646
K1 N4C 3.087(11) 2_646
K1 C23C 3.344(11) 2_646
K1 C22C 3.384(12) 2_646
K1 K2 3.985(4) .
K1 K4 4.284(4) 2_646
K3 O1S 2.712(9) .
K3 O11S 2.836(12) .
K3 O11A 2.87(3) .
K3 O2S 2.895(10) .
K3 K2 4.229(4) .
K3 K4 4.330(4) .
K2 O4S 2.778(9) .
K4 O3S 2.656(8) .
K4 O11A 2.76(3) .
K4 O2S 2.847(10) .
K4 N5 3.025(11) 2_656
K4 O11S 3.028(12) .
K4 N4 3.108(12) 2_656
K4 C23 3.207(12) 2_656
K4 C22 3.279(12) 2_656
K4 K1 4.284(4) 2_656
K4 H3SB 3.0802 .
K4 H8SB 3.0072 .
O1S H1SA 0.8924 .
O1S H1SB 0.8916 .
O3S H3SA 0.8918 .
O3S H3SB 0.8900 .
O5S H5SA 0.8500 .
O5S H5SB 0.8499 .
O6S H6SA 0.8498 .
O6S H6SB 0.8501 .
O7S H7SA 0.8500 .
O7S H7SB 0.8500 .
O8S H8SA 0.8501 .
O8S H8SB 0.8500 .
O9S H9SA 0.8500 .
O9S H9SB 0.8499 .
O10S H10A 0.8500 .
O10S H10B 0.8499 .

loop_
_geom_torsion_atom_site_label_1
_geom_torsion_atom_site_label_2
_geom_torsion_atom_site_label_3
_geom_torsion_atom_site_label_4
_geom_torsion
_geom_torsion_site_symmetry_1
_geom_torsion_site_symmetry_4
C24 Fe1 N2 C6 -91.5(8) . .
C22 Fe1 N2 C6 88.5(8) . .
N3 Fe1 N2 C6 179.1(8) . .
N1 Fe1 N2 C6 -1.8(8) . .
C24 Fe1 N2 C10 88.9(8) . .
C22 Fe1 N2 C10 -91.0(8) . .
N3 Fe1 N2 C10 -0.5(7) . .
N1 Fe1 N2 C10 178.6(8) . .
C5 N1 C1 C2 -0.3(18) . .
Fe1 N1 C1 C2 178.9(9) . .
N1 C1 C2 C3 0(2) . .
C1 C2 C3 C4 1(2) . .
C2 C3 C4 C5 -0.3(19) . .
C1 N1 C5 C4 0.8(16) . .
Fe1 N1 C5 C4 -178.6(8) . .
C1 N1 C5 C6 177.2(10) . .
Fe1 N1 C5 C6 -2.2(12) . .
C3 C4 C5 N1 -0.5(17) . .
C3 C4 C5 C6 -176.5(11) . .
C10 N2 C6 C7 2.6(15) . .
Fe1 N2 C6 C7 -176.9(8) . .
C10 N2 C6 C5 -179.3(9) . .
Fe1 N2 C6 C5 1.1(12) . .
N1 C5 C6 N2 0.8(13) . .
C4 C5 C6 N2 177.0(10) . .
N1 C5 C6 C7 178.7(11) . .
C4 C5 C6 C7 -5.1(18) . .
N2 C6 C7 C8 -3.6(16) . .
C5 C6 C7 C8 178.8(10) . .
C6 C7 C8 C9 2.0(15) . .
C6 C7 C8 C16 -179.3(10) . .
C7 C8 C9 C10 0.2(15) . .
C16 C8 C9 C10 -178.4(10) . .
C6 N2 C10 C9 -0.3(14) . .
Fe1 N2 C10 C9 179.3(7) . .
C6 N2 C10 C11 -179.6(9) . .
Fe1 N2 C10 C11 0.0(11) . .
C8 C9 C10 N2 -1.1(15) . .
C8 C9 C10 C11 178.0(10) . .
C15 N3 C11 C12 -0.6(16) . .
Fe1 N3 C11 C12 178.3(8) . .
C15 N3 C11 C10 179.9(9) . .
Fe1 N3 C11 C10 -1.2(12) . .
N2 C10 C11 N3 0.8(12) . .
C9 C10 C11 N3 -178.4(10) . .
N2 C10 C11 C12 -178.7(10) . .
C9 C10 C11 C12 2.1(18) . .
N3 C11 C12 C13 0.8(16) . .
C10 C11 C12 C13 -179.8(10) . .
C11 C12 C13 C14 0.0(17) . .
C12 C13 C14 C15 -0.9(18) . .
C11 N3 C15 C14 -0.4(17) . .
Fe1 N3 C15 C14 -179.1(9) . .
C13 C14 C15 N3 1.2(19) . .
C7 C8 C16 C17 17.8(16) . .
C9 C8 C16 C17 -163.6(10) . .
C7 C8 C16 C21 -163.6(10) . .
C9 C8 C16 C21 15.0(16) . .
C21 C16 C17 C18 0.5(16) . .
C8 C16 C17 C18 179.2(10) . .
C16 C17 C18 C19 -1.0(18) . .
C17 C18 C19 C20 1.3(19) . .
C18 C19 C20 C21 -1.0(18) . .
C19 C20 C21 C16 0.5(17) . .
C17 C16 C21 C20 -0.2(16) . .
C8 C16 C21 C20 -178.9(10) . .
K1 N5 C23 K4 -103(5) . 2_646
K2 N5 C23 K4 178.7(4) . 2_646
K1 N5 C23 K2 78(5) . .
K4 N5 C23 K2 -178.7(4) 2_646 .
C24 Fe1 C23 K4 161.7(5) . 2_646
C22 Fe1 C23 K4 -18.4(5) . 2_646
N3 Fe1 C23 K4 -109.0(4) . 2_646
N1 Fe1 C23 K4 72.0(4) . 2_646
C24 Fe1 C23 K2 -18.1(4) . .
C22 Fe1 C23 K2 161.7(5) . .
N3 Fe1 C23 K2 71.1(4) . .
N1 Fe1 C23 K2 -107.8(4) . .
C22B Fe1B N2B C6B 90.4(8) . .
C24B Fe1B N2B C6B -89.0(8) . .
N1B Fe1B N2B C6B -2.1(8) . .
N3B Fe1B N2B C6B -178.8(8) . .
C22B Fe1B N2B C10B -86.2(8) . .
C24B Fe1B N2B C10B 94.3(8) . .
N1B Fe1B N2B C10B -178.8(8) . .
N3B Fe1B N2B C10B 4.5(8) . .
C5B N1B C1B C2B 0.4(17) . .
Fe1B N1B C1B C2B 175.4(9) . .
N1B C1B C2B C3B -2(2) . .
C1B C2B C3B C4B 1.9(18) . .
C2B C3B C4B C5B -1.0(16) . .
C1B N1B C5B C4B 0.4(16) . .
Fe1B N1B C5B C4B -175.3(8) . .
C1B N1B C5B C6B -178.7(9) . .
Fe1B N1B C5B C6B 5.6(12) . .
C3B C4B C5B N1B -0.1(17) . .
C3B C4B C5B C6B 178.9(10) . .
C10B N2B C6B C7B 3.3(15) . .
Fe1B N2B C6B C7B -173.4(7) . .
C10B N2B C6B C5B -177.7(9) . .
Fe1B N2B C6B C5B 5.6(12) . .
N1B C5B C6B N2B -7.1(14) . .
C4B C5B C6B N2B 173.8(10) . .
N1B C5B C6B C7B 171.8(10) . .
C4B C5B C6B C7B -7.4(18) . .
N2B C6B C7B C8B -0.5(15) . .
C5B C6B C7B C8B -179.3(10) . .
C6B C7B C8B C9B -2.5(14) . .
C6B C7B C8B C16B 177.1(9) . .
C7B C8B C9B C10B 2.9(15) . .
C16B C8B C9B C10B -176.7(9) . .
C6B N2B C10B C9B -3.0(15) . .
Fe1B N2B C10B C9B 173.7(7) . .
C6B N2B C10B C11B 178.7(9) . .
Fe1B N2B C10B C11B -4.6(11) . .
C8B C9B C10B N2B -0.3(16) . .
C8B C9B C10B C11B 177.7(10) . .
C15B N3B C11B C12B -2.1(16) . .
Fe1B N3B C11B C12B 176.8(8) . .
C15B N3B C11B C10B -177.0(10) . .
Fe1B N3B C11B C10B 1.8(12) . .
N2B C10B C11B N3B 1.6(13) . .
C9B C10B C11B N3B -176.6(10) . .
N2B C10B C11B C12B -173.2(10) . .
C9B C10B C11B C12B 8.7(18) . .
N3B C11B C12B C13B 1.7(17) . .
C10B C11B C12B C13B 176.2(11) . .
C11B C12B C13B C14B -1.5(19) . .
C12B C13B C14B C15B 2(2) . .
C11B N3B C15B C14B 2.3(19) . .
Fe1B N3B C15B C14B -176.3(10) . .
C13B C14B C15B N3B -2(2) . .
C9B C8B C16B C17B 164.7(11) . .
C7B C8B C16B C17B -14.9(16) . .
C9B C8B C16B C21B -15.2(15) . .
C7B C8B C16B C21B 165.2(10) . .
C21B C16B C17B C18B -0.7(18) . .
C8B C16B C17B C18B 179.3(10) . .
C16B C17B C18B C19B 1.0(19) . .
C17B C18B C19B C20B 0.2(19) . .
C18B C19B C20B C21B -1.6(19) . .
C19B C20B C21B C16B 1.8(17) . .
C17B C16B C21B C20B -0.7(17) . .
C8B C16B C21B C20B 179.3(10) . .
K3 N5B C23B K2 -97.7(10) . .
C5A N1A C1A C2A 1.3(18) . .
Fe1A N1A C1A C2A -179.6(10) . .
N1A C1A C2A C3A 2(2) . .
C1A C2A C3A C4A -3.7(19) . .
C2A C3A C4A C5A 2.9(19) . .
C1A N1A C5A C4A -2.1(16) . .
Fe1A N1A C5A C4A 178.6(9) . .
C1A N1A C5A C6A 177.7(9) . .
Fe1A N1A C5A C6A -1.5(12) . .
C3A C4A C5A N1A 0.1(18) . .
C3A C4A C5A C6A -179.8(10) . .
C10A N2A C6A C7A -0.8(16) . .
Fe1A N2A C6A C7A -178.9(7) . .
C10A N2A C6A C5A -180.0(9) . .
Fe1A N2A C6A C5A 1.9(12) . .
N1A C5A C6A N2A -0.2(13) . .
C4A C5A C6A N2A 179.7(11) . .
N1A C5A C6A C7A -179.2(10) . .
C4A C5A C6A C7A 0.7(19) . .
N2A C6A C7A C8A 1.1(16) . .
C5A C6A C7A C8A -179.9(10) . .
C6A C7A C8A C9A -1.5(16) . .
C6A C7A C8A C16A -179.6(9) . .
C7A C8A C9A C10A 1.6(15) . .
C16A C8A C9A C10A 179.7(9) . .
C6A N2A C10A C9A 1.0(15) . .
Fe1A N2A C10A C9A 179.1(7) . .
C6A N2A C10A C11A 179.6(9) . .
Fe1A N2A C10A C11A -2.3(12) . .
C8A C9A C10A N2A -1.4(15) . .
C8A C9A C10A C11A -179.8(10) . .
C15A N3A C11A C12A -1.7(15) . .
Fe1A N3A C11A C12A 176.2(8) . .
C15A N3A C11A C10A 179.0(9) . .
Fe1A N3A C11A C10A -3.1(11) . .
N2A C10A C11A N3A 3.4(13) . .
C9A C10A C11A N3A -178.0(9) . .
N2A C10A C11A C12A -175.9(10) . .
C9A C10A C11A C12A 2.7(17) . .
N3A C11A C12A C13A 1.2(16) . .
C10A C11A C12A C13A -179.6(10) . .
C11A C12A C13A C14A 0.4(16) . .
C12A C13A C14A C15A -1.4(17) . .
C11A N3A C15A C14A 0.6(16) . .
Fe1A N3A C15A C14A -176.9(8) . .
C13A C14A C15A N3A 1.0(18) . .
C7A C8A C16A C17A 19.1(16) . .
C9A C8A C16A C17A -158.9(10) . .
C7A C8A C16A C21A -159.2(11) . .
C9A C8A C16A C21A 22.8(15) . .
C21A C16A C17A C18A -2.4(17) . .
C8A C16A C17A C18A 179.2(10) . .
C16A C17A C18A C19A 2.1(19) . .
C17A C18A C19A C20A -2(2) . .
C18A C19A C20A C21A 1(2) . .
C19A C20A C21A C16A -1.8(19) . .
C17A C16A C21A C20A 2.3(17) . .
C8A C16A C21A C20A -179.3(10) . .
K2 N5A C23A K3 -110(4) . .
K1 N5A C23A K3 174.6(5) . .
K2 N5A C23A K1 75(4) . .
K3 N5A C23A K1 -174.6(5) . .
C24C Fe1C N2C C6C -89.9(8) . .
C22C Fe1C N2C C6C 89.8(8) . .
N3C Fe1C N2C C6C -177.1(8) . .
N1C Fe1C N2C C6C -1.9(7) . .
C24C Fe1C N2C C10C 93.1(8) . .
C22C Fe1C N2C C10C -87.2(8) . .
N3C Fe1C N2C C10C 6.0(7) . .
N1C Fe1C N2C C10C -178.8(8) . .
C5C N1C C1C C2C 1.3(17) . .
Fe1C N1C C1C C2C 174.7(8) . .
N1C C1C C2C C3C -0.6(18) . .
C1C C2C C3C C4C -0.4(17) . .
C2C C3C C4C C5C 0.6(17) . .
C3C C4C C5C N1C 0.1(16) . .
C3C C4C C5C C6C 179.8(10) . .
C1C N1C C5C C4C -1.0(15) . .
Fe1C N1C C5C C4C -175.2(8) . .
C1C N1C C5C C6C 179.2(9) . .
Fe1C N1C C5C C6C 5.0(11) . .
C10C N2C C6C C7C -0.5(14) . .
Fe1C N2C C6C C7C -177.3(7) . .
C10C N2C C6C C5C -178.1(9) . .
Fe1C N2C C6C C5C 5.0(11) . .
C4C C5C C6C N2C 174.0(10) . .
N1C C5C C6C N2C -6.3(13) . .
C4C C5C C6C C7C -3.5(18) . .
N1C C5C C6C C7C 176.3(10) . .
N2C C6C C7C C8C 2.0(15) . .
C5C C6C C7C C8C 179.3(10) . .
C6C C7C C8C C9C -1.8(15) . .
C6C C7C C8C C16C 179.3(10) . .
C7C C8C C9C C10C 0.2(16) . .
C16C C8C C9C C10C 179.1(10) . .
C6C N2C C10C C9C -1.2(15) . .
Fe1C N2C C10C C9C 175.7(8) . .
C6C N2C C10C C11C 176.4(9) . .
Fe1C N2C C10C C11C -6.7(11) . .
C8C C9C C10C N2C 1.4(16) . .
C8C C9C C10C C11C -175.8(10) . .
C15C N3C C11C C12C 1.7(16) . .
Fe1C N3C C11C C12C 177.3(8) . .
C15C N3C C11C C10C -174.2(9) . .
Fe1C N3C C11C C10C 1.4(12) . .
N2C C10C C11C N3C 3.1(13) . .
C9C C10C C11C N3C -179.5(10) . .
N2C C10C C11C C12C -172.7(10) . .
C9C C10C C11C C12C 4.7(18) . .
N3C C11C C12C C13C -2.3(16) . .
C10C C11C C12C C13C 173.2(10) . .
C11C C12C C13C C14C 0.7(17) . .
C12C C13C C14C C15C 1.4(18) . .
C11C N3C C15C C14C 0.5(16) . .
Fe1C N3C C15C C14C -174.5(8) . .
C13C C14C C15C N3C -2.1(17) . .
C9C C8C C16C C17C 159.1(12) . .
C7C C8C C16C C17C -22.0(18) . .
C9C C8C C16C C21C -17.4(18) . .
C7C C8C C16C C21C 161.5(11) . .
C21C C16C C17C C18C 0(2) . .
C8C C16C C17C C18C -176.3(12) . .
C16C C17C C18C C19C -1(2) . .
C17C C18C C19C C20C 1(3) . .
C18C C19C C20C C21C -1(2) . .
C17C C16C C21C C20C 0(2) . .
C8C C16C C21C C20C 176.2(13) . .
C19C C20C C21C C16C 1(2) . .
K4 N5C C23C K1 -101.6(11) . 2_656
C24C Fe1C C23C K1 159.3(5) . 2_656
C22C Fe1C C23C K1 -20.2(4) . 2_656
N3C Fe1C C23C K1 -113.0(4) . 2_656
N1C Fe1C C23C K1 70.9(5) . 2_656
